data_4131344
loop_
_publ_author_name
'Shen, Wangqiang'
'Bao, Lipiao'
'Wu, Yongbo'
'Pan, Changwang'
'Zhao, Shasha'
'Fang, Hongyun'
'Xie, Yunpeng'
'Jin, Peng'
'Peng, Ping'
'Li, Fang-Fang'
'Lu, Xing'

_publ_section_title
;
 Lu<sub>2</sub>@C<sub>2n</sub> (2n = 82, 84, 86): Crystallographic
 Evidence of Direct Lu-Lu Bonding between Two Divalent Lutetium Ions
 Inside Fullerene Cages.
;
_journal_issue 29
_journal_name_full 'Journal of the American Chemical Society'
_journal_page_first 9979
_journal_page_last 9984
_journal_paper_doi 10.1021/jacs.7b04421
_journal_volume 139
_journal_year 2017
_chemical_formula_moiety 'C82 Lu2, C36 H44 N4 Ni,2(C6 H6)'
_chemical_formula_sum 'C130 H56 Lu2 N4 Ni S0'
_chemical_formula_weight 2082.43
_chemical_name_common 'Lu2@Cs-C82 Ni(OEP)'
_chemical_name_systematic 'Lu2@Cs-C82 Ni(OEP)'
_space_group_crystal_system monoclinic
_space_group_IT_number 14
_space_group_name_Hall '-P 2ybc'
_space_group_name_H-M_alt 'P 1 21/c 1'
_atom_sites_solution_hydrogens geom
_audit_creation_method SHELXL-2014/7
_cell_angle_alpha 90.000(5)
_cell_angle_beta 94.356(5)
_cell_angle_gamma 90.000(5)
_cell_formula_units_Z 4
_cell_length_a 19.948(5)
_cell_length_b 15.035(5)
_cell_length_c 25.348(5)
_cell_measurement_reflns_used 9797
_cell_measurement_temperature 173(2)
_cell_measurement_theta_max 25.430
_cell_measurement_theta_min 3.017
_cell_volume 7580(3)
_computing_cell_refinement 'SAINT (Bruker, 2014)'
_computing_data_collection 'Apex2 (Bruker, 2014)'
_computing_data_reduction 'SAINT (Bruker, 2014)'
_computing_structure_refinement 'SHELXL-2014/7 (Sheldrick, 2014)'
_computing_structure_solution 'SHELXTL XT-2014/4 (Sheldrick, 2014)'
_diffrn_ambient_temperature 173(2)
_diffrn_detector_area_resol_mean 8.3
_diffrn_measured_fraction_theta_full 0.994
_diffrn_measured_fraction_theta_max 0.990
_diffrn_measurement_device_type 'Bruker D8 Quest'
_diffrn_measurement_method \w
_diffrn_radiation_type MoK\a
_diffrn_radiation_wavelength 0.71069
_diffrn_reflns_av_R_equivalents 0.0806
_diffrn_reflns_av_unetI/netI 0.0524
_diffrn_reflns_Laue_measured_fraction_full 0.994
_diffrn_reflns_Laue_measured_fraction_max 0.990
_diffrn_reflns_limit_h_max 24
_diffrn_reflns_limit_h_min -24
_diffrn_reflns_limit_k_max 18
_diffrn_reflns_limit_k_min -18
_diffrn_reflns_limit_l_max 30
_diffrn_reflns_limit_l_min -30
_diffrn_reflns_number 84849
_diffrn_reflns_point_group_measured_fraction_full 0.994
_diffrn_reflns_point_group_measured_fraction_max 0.990
_diffrn_reflns_theta_full 25.240
_diffrn_reflns_theta_max 25.515
_diffrn_reflns_theta_min 2.897
_diffrn_source 'fine-focus sealed tube'
_exptl_absorpt_coefficient_mu 2.901
_exptl_absorpt_correction_T_max 0.7452
_exptl_absorpt_correction_T_min 0.6238
_exptl_absorpt_correction_type multi-scan
_exptl_absorpt_process_details SADABS
_exptl_crystal_colour Black
_exptl_crystal_density_diffrn 1.825
_exptl_crystal_description Block
_exptl_crystal_F_000 4136
_exptl_crystal_size_max 0.200
_exptl_crystal_size_mid 0.100
_exptl_crystal_size_min 0.100
_refine_diff_density_max 1.399
_refine_diff_density_min -1.698
_refine_diff_density_rms 0.155
_refine_ls_extinction_method none
_refine_ls_goodness_of_fit_ref 1.116
_refine_ls_hydrogen_treatment constr
_refine_ls_matrix_type full
_refine_ls_number_parameters 1089
_refine_ls_number_reflns 14012
_refine_ls_number_restraints 780
_refine_ls_restrained_S_all 1.126
_refine_ls_R_factor_all 0.1389
_refine_ls_R_factor_gt 0.1194
_refine_ls_shift/su_max 0.002
_refine_ls_shift/su_mean 0.000
_refine_ls_structure_factor_coef Fsqd
_refine_ls_weighting_details 'w=1/[\s^2^(Fo^2^)+(0.0089P)^2^+157.7998P] where P=(Fo^2^+2Fc^2^)/3'
_refine_ls_weighting_scheme calc
_refine_ls_wR_factor_gt 0.2426
_refine_ls_wR_factor_ref 0.2533
_reflns_Friedel_coverage 0.000
_reflns_number_gt 11580
_reflns_number_total 14012
_reflns_threshold_expression 'I > 2\s(I)'
_cod_data_source_file ja7b04421_si_003.cif
_cod_data_source_block Lu2@Cs-C82
_cod_depositor_comments
;
The following automatic conversions were performed:

data item '_exptl_absorpt_correction_type' value 'Multi-scan' was
changed to 'multi-scan' in accordance with the
/home/saulius/struct/COD-crude-data/automatic-downloads/DataCite-retrospective/ACS/depositions/lib/dictionaries/cif_core.dic
dictionary named 'cif_core.dic' version 2.4.2 last updated on
2011-04-26.

Automatic conversion script
Id: cif_fix_values 6909 2019-04-08 15:41:33Z antanas 
;
_cod_original_sg_symbol_H-M 'P 21/c'
_cod_database_code 4131344
_shelx_shelxl_version_number 2014/7
_shelx_space_group_comment
;
The symmetry employed for this shelxl refinement is uniquely defined
by the following loop, which should always be used as a source of
symmetry information in preference to the above space-group names.
They are only intended as comments.
;
_shelx_estimated_absorpt_t_min 0.713
_shelx_estimated_absorpt_t_max 0.748

loop_
_space_group_symop_operation_xyz
'x, y, z'
'-x, y+1/2, -z+1/2'
'-x, -y, -z'
'x, -y-1/2, z-1/2'

loop_
_atom_site_label
_atom_site_type_symbol
_atom_site_fract_x
_atom_site_fract_y
_atom_site_fract_z
_atom_site_U_iso_or_equiv
_atom_site_adp_type
_atom_site_occupancy
_atom_site_site_symmetry_order
_atom_site_calc_flag
_atom_site_refinement_flags_posn
_atom_site_refinement_flags_adp
_atom_site_refinement_flags_occupancy
_atom_site_disorder_assembly
_atom_site_disorder_group
Lu1 Lu 0.25004(7) 0.40003(9) 0.31653(5) 0.0376(3) Uani 0.3661 1 d . . P A 1
Lu2 Lu 0.31009(6) 0.59297(8) 0.25142(5) 0.0308(3) Uani 0.3382 1 d . . P A 1
Lu3 Lu 0.29684(12) 0.58039(13) 0.34435(7) 0.0470(5) Uani 0.2897 1 d . . P A 1
Lu4 Lu 0.36597(8) 0.37439(10) 0.30187(7) 0.0316(4) Uani 0.2639 1 d . . P A 1
Lu5 Lu 0.2153(2) 0.5031(5) 0.2972(2) 0.0661(16) Uani 0.1102 1 d . . P A 1
Lu6 Lu 0.2983(7) 0.3871(7) 0.3352(5) 0.126(4) Uani 0.0905 1 d . . P A 1
Lu7 Lu 0.2581(5) 0.5838(5) 0.3223(4) 0.081(2) Uani 0.0969 1 d . . P A 1
Lu8 Lu 0.3742(2) 0.4845(5) 0.24636(18) 0.130(2) Uani 0.1952 1 d . U P A 1
Lu9 Lu 0.3638(10) 0.6012(18) 0.3005(8) 0.122(4) Uani 0.0529 1 d . U P A 1
Lu10 Lu 0.3277(7) 0.4930(10) 0.3756(4) 0.075(4) Uani 0.0533 1 d . . P A 1
Lu11 Lu 0.3005(9) 0.4306(16) 0.2296(6) 0.129(4) Uani 0.0604 1 d . U P A 1
Lu12 Lu 0.3936(12) 0.556(2) 0.2929(10) 0.128(4) Uani 0.0437 1 d . U P A 1
Lu13 Lu 0.3336(15) 0.550(3) 0.2325(10) 0.127(4) Uani 0.039 1 d . U P A 1
C1 C 0.18908(17) 0.5412(3) 0.40822(12) 0.091(4) Uani 1 1 d G U . B 2
C2 C 0.2511(2) 0.5654(3) 0.43640(9) 0.095(4) Uani 1 1 d G U . B 2
C3 C 0.2735(2) 0.6472(2) 0.42328(12) 0.106(5) Uani 1 1 d G U . B 2
C4 C 0.2488(2) 0.7041(2) 0.38418(14) 0.130(6) Uani 1 1 d G U . B 2
C5 C 0.16330(16) 0.6063(3) 0.37218(14) 0.101(5) Uani 1 1 d G U . B 2
C6 C 0.12432(13) 0.5809(3) 0.32580(15) 0.089(4) Uani 1 1 d G U . B 2
C7 C 0.10987(10) 0.4930(3) 0.31560(16) 0.080(4) Uani 1 1 d G U . B 2
C8 C 0.13276(12) 0.4240(3) 0.35030(15) 0.091(5) Uani 1 1 d G U . B 2
C9 C 0.17458(15) 0.4526(3) 0.39830(13) 0.095(4) Uani 1 1 d G U . B 2
C10 C 0.21925(17) 0.3823(3) 0.41828(12) 0.099(4) Uani 1 1 d G U . B 2
C11 C 0.27950(19) 0.4043(3) 0.44439(10) 0.089(4) Uani 1 1 d G U . B 2
C12 C 0.2990(2) 0.4973(3) 0.45543(8) 0.085(4) Uani 1 1 d G U . B 2
C13 C 0.3663(2) 0.5176(3) 0.45977(8) 0.093(5) Uani 1 1 d G U . B 2
C14 C 0.3898(2) 0.5999(3) 0.44018(11) 0.106(5) Uani 1 1 d G U . B 2
C15 C 0.3426(2) 0.6665(2) 0.42249(13) 0.112(6) Uani 1 1 d G U . B 2
C16 C 0.3627(2) 0.71816(18) 0.37764(16) 0.109(6) Uani 1 1 d G U . B 2
C17 C 0.2996(2) 0.74304(15) 0.35404(16) 0.119(6) Uani 1 1 d G U . B 2
C18 C 0.19170(19) 0.6841(2) 0.35637(15) 0.134(6) Uani 1 1 d G U . B 2
C19 C 0.17887(18) 0.7001(2) 0.30000(15) 0.107(5) Uani 1 1 d G U . B 2
C20 C 0.13447(15) 0.6386(2) 0.28064(15) 0.082(4) Uani 1 1 d G U . B 2
C21 C 0.13338(14) 0.6094(3) 0.22991(14) 0.076(4) Uani 1 1 d G U . B 2
C22 C 0.11656(13) 0.5149(3) 0.21940(15) 0.095(5) Uani 1 1 d G U . B 2
C23 C 0.10392(10) 0.4646(3) 0.26026(16) 0.094(5) Uani 1 1 d G U . B 2
C24 C 0.12719(14) 0.3719(3) 0.24892(17) 0.091(5) Uani 1 1 d G U . B 2
C25 C 0.14748(15) 0.3205(2) 0.29213(17) 0.109(5) Uani 1 1 d G U . B 2
C26 C 0.15365(14) 0.3348(3) 0.34415(17) 0.116(6) Uani 1 1 d G U . B 2
C27 C 0.20744(17) 0.3028(2) 0.38094(16) 0.101(5) Uani 1 1 d G U . B 2
C28 C 0.26113(19) 0.25817(19) 0.37479(16) 0.129(6) Uani 1 1 d G U . B 2
C29 C 0.32310(19) 0.2686(2) 0.39797(14) 0.104(5) Uani 1 1 d G U . B 2
C30 C 0.32985(19) 0.3384(2) 0.43707(11) 0.071(4) Uani 1 1 d G U . B 2
C31 C 0.39806(18) 0.3697(3) 0.44125(11) 0.074(4) Uani 1 1 d G U . B 2
C32 C 0.41713(18) 0.4541(3) 0.45115(10) 0.088(4) Uani 1 1 d G U . B 2
C33 C 0.46909(16) 0.4982(3) 0.42210(13) 0.095(5) Uani 1 1 d G U . B 2
C34 C 0.45178(18) 0.5907(3) 0.41294(14) 0.112(6) Uani 1 1 d G U . B 2
C35 C 0.46510(16) 0.6324(2) 0.36668(16) 0.111(6) Uani 1 1 d G U . B 2
C36 C 0.41816(19) 0.70062(19) 0.34869(17) 0.113(6) Uani 1 1 d G U . B 2
C37 C 0.40935(19) 0.71881(19) 0.29503(18) 0.103(5) Uani 1 1 d G U . B 2
C38 C 0.3449(2) 0.74951(15) 0.27383(17) 0.111(6) Uani 1 1 d G U . B 2
C39 C 0.2898(2) 0.75778(13) 0.30230(17) 0.119(6) Uani 1 1 d G U . B 2
C40 C 0.2268(2) 0.73540(17) 0.27260(16) 0.113(6) Uani 1 1 d G U . B 2
C41 C 0.2259(2) 0.7116(2) 0.22132(15) 0.088(5) Uani 1 1 d G U . B 2
C42 C 0.18029(17) 0.6464(2) 0.19920(13) 0.085(4) Uani 1 1 d G U . B 2
C43 C 0.21564(19) 0.5986(3) 0.15960(11) 0.100(5) Uani 1 1 d G U . B 2
C44 C 0.19614(19) 0.5057(3) 0.15131(10) 0.108(5) Uani 1 1 d G U . B 2
C45 C 0.14919(16) 0.4720(3) 0.17927(13) 0.101(5) Uani 1 1 d G U . B 2
C46 C 0.15711(17) 0.3759(3) 0.19983(15) 0.123(6) Uani 1 1 d G U . B 2
C47 C 0.2094(2) 0.3302(2) 0.18786(14) 0.129(6) Uani 1 1 d G U . B 2
C48 C 0.2315(2) 0.26555(19) 0.22933(16) 0.104(5) Uani 1 1 d G U . B 2
C49 C 0.20715(19) 0.25276(18) 0.28245(18) 0.113(6) Uani 1 1 d G U . B 2
C50 C 0.2629(2) 0.22615(15) 0.31864(17) 0.117(6) Uani 1 1 d G U . B 2
C51 C 0.3244(2) 0.22170(14) 0.29131(17) 0.096(5) Uani 1 1 d G U . B 2
C52 C 0.39385(19) 0.24441(17) 0.32003(16) 0.113(5) Uani 1 1 d G U . B 2
C53 C 0.39101(19) 0.25791(18) 0.37305(15) 0.088(4) Uani 1 1 d G U . B 2
C54 C 0.43397(17) 0.3207(2) 0.40136(14) 0.078(4) Uani 1 1 d G U . B 2
C55 C 0.48211(14) 0.3604(3) 0.37451(15) 0.078(4) Uani 1 1 d G U . B 2
C56 C 0.50042(12) 0.4530(3) 0.38487(15) 0.103(5) Uani 1 1 d G U . B 2
C57 C 0.51834(10) 0.4977(3) 0.33764(17) 0.109(5) Uani 1 1 d G U . B 2
C58 C 0.50036(12) 0.5876(3) 0.32740(17) 0.126(6) Uani 1 1 d G U . B 2
C59 C 0.48949(13) 0.5971(3) 0.27184(17) 0.115(6) Uani 1 1 d G U . B 2
C60 C 0.44071(17) 0.6659(2) 0.25375(17) 0.120(6) Uani 1 1 d G U . B 2
C61 C 0.40299(19) 0.6644(3) 0.20683(15) 0.112(6) Uani 1 1 d G U . B 2
C62 C 0.3393(2) 0.7254(2) 0.21947(16) 0.132(6) Uani 1 1 d G U . B 2
C63 C 0.2846(2) 0.7008(2) 0.19109(14) 0.131(6) Uani 1 1 d G U . B 2
C64 C 0.2832(2) 0.6303(3) 0.15657(11) 0.098(5) Uani 1 1 d G U . B 2
C65 C 0.3412(2) 0.5686(3) 0.14592(10) 0.133(6) Uani 1 1 d G U . B 2
C66 C 0.3235(2) 0.4889(3) 0.13508(8) 0.125(6) Uani 1 1 d G U . B 2
C67 C 0.2550(2) 0.4636(3) 0.13617(8) 0.114(5) Uani 1 1 d G U . B 2
C68 C 0.2594(2) 0.3666(3) 0.15653(11) 0.110(5) Uani 1 1 d G U . B 2
C69 C 0.3287(2) 0.3435(3) 0.16594(11) 0.114(6) Uani 1 1 d G U . B 2
C70 C 0.3551(2) 0.2856(2) 0.20746(14) 0.116(6) Uani 1 1 d G U . B 2
C71 C 0.3047(2) 0.24701(17) 0.23439(15) 0.105(5) Uani 1 1 d G U . B 2
C72 C 0.42336(19) 0.3010(2) 0.23410(14) 0.111(6) Uani 1 1 d G U . B 2
C73 C 0.43742(18) 0.2782(2) 0.29061(16) 0.112(5) Uani 1 1 d G U . B 2
C74 C 0.48563(14) 0.3340(3) 0.32124(16) 0.079(4) Uani 1 1 d G U . B 2
C75 C 0.51453(11) 0.4218(3) 0.30363(16) 0.134(6) Uani 1 1 d G U . B 2
C76 C 0.50280(13) 0.4344(3) 0.25256(16) 0.131(6) Uani 1 1 d G U . B 2
C77 C 0.49389(13) 0.5255(3) 0.23658(16) 0.121(6) Uani 1 1 d G U . B 2
C78 C 0.45174(17) 0.5222(3) 0.18800(14) 0.125(6) Uani 1 1 d G U . B 2
C79 C 0.40359(19) 0.5890(3) 0.17325(13) 0.121(6) Uani 1 1 d G U . B 2
C80 C 0.43255(19) 0.4310(3) 0.17714(12) 0.124(6) Uani 1 1 d G U . B 2
C81 C 0.3735(2) 0.4152(3) 0.15237(10) 0.121(6) Uani 1 1 d G U . B 2
C82 C 0.46112(17) 0.3753(3) 0.21934(14) 0.117(6) Uani 1 1 d G U . B 2
Ni1A Ni 0.08276(5) 0.49925(6) 0.48111(4) 0.0128(2) Uani 1 1 d . . . C 3
N4A N 0.0840(3) 0.6302(4) 0.4783(2) 0.0157(13) Uani 1 1 d . . . C 3
N2A N 0.0116(3) 0.4974(4) 0.4245(2) 0.0148(13) Uani 1 1 d . . . C 3
N3A N 0.1575(3) 0.5015(4) 0.5354(2) 0.0164(13) Uani 1 1 d . . . C 3
N1A N 0.0843(3) 0.3690(4) 0.4818(2) 0.0165(13) Uani 1 1 d . . . C 3
C2A C 0.1506(5) 0.8564(6) 0.5165(4) 0.036(2) Uani 1 1 d . . . C 3
H2AA H 0.1560 0.8501 0.5547 0.043 Uiso 1 1 calc R U . C 3
H2AB H 0.1253 0.9104 0.5085 0.043 Uiso 1 1 calc R U . C 3
C3A C 0.1117(4) 0.7783(6) 0.4934(3) 0.0243(18) Uani 1 1 d . . . C 3
C4A C 0.0619(4) 0.7770(6) 0.4536(3) 0.0235(18) Uani 1 1 d . . . C 3
C5A C 0.0288(5) 0.8518(6) 0.4233(4) 0.033(2) Uani 1 1 d . . . C 3
H5AA H 0.0367 0.9065 0.4431 0.040 Uiso 1 1 calc R U . C 3
H5AB H -0.0193 0.8415 0.4197 0.040 Uiso 1 1 calc R U . C 3
C6A C 0.0543(6) 0.8630(7) 0.3683(4) 0.048(3) Uani 1 1 d . . . C 3
H6AA H 0.0293 0.9093 0.3496 0.072 Uiso 1 1 calc R U . C 3
H6AB H 0.0485 0.8082 0.3490 0.072 Uiso 1 1 calc R U . C 3
H6AC H 0.1011 0.8786 0.3717 0.072 Uiso 1 1 calc R U . C 3
C7A C 0.0453(4) 0.6851(5) 0.4455(3) 0.0209(17) Uani 1 1 d . . . C 3
C8A C -0.0045(4) 0.6563(5) 0.4078(3) 0.0191(17) Uani 1 1 d . . . C 3
H8A H -0.0295 0.6991 0.3885 0.023 Uiso 1 1 calc R U . C 3
C9A C -0.0189(4) 0.5682(5) 0.3976(3) 0.0153(15) Uani 1 1 d . . . C 3
C10A C -0.0672(4) 0.5391(5) 0.3556(3) 0.0169(16) Uani 1 1 d . . . C 3
C11A C -0.1037(4) 0.5990(6) 0.3163(3) 0.0278(19) Uani 1 1 d . . . C 3
H11A H -0.1178 0.6521 0.3341 0.033 Uiso 1 1 calc R U . C 3
H11B H -0.1436 0.5691 0.3010 0.033 Uiso 1 1 calc R U . C 3
C12A C -0.0595(5) 0.6257(8) 0.2719(4) 0.044(3) Uani 1 1 d . . . C 3
H12A H -0.0845 0.6640 0.2473 0.066 Uiso 1 1 calc R U . C 3
H12B H -0.0459 0.5733 0.2539 0.066 Uiso 1 1 calc R U . C 3
H12C H -0.0203 0.6565 0.2868 0.066 Uiso 1 1 calc R U . C 3
C13A C -0.0667(4) 0.4496(5) 0.3572(3) 0.0180(16) Uani 1 1 d . . . C 3
C14A C -0.1044(4) 0.3854(6) 0.3203(3) 0.0260(19) Uani 1 1 d . . . C 3
H14A H -0.1437 0.4146 0.3033 0.031 Uiso 1 1 calc R U . C 3
H14B H -0.1196 0.3353 0.3403 0.031 Uiso 1 1 calc R U . C 3
C15A C -0.0599(6) 0.3520(8) 0.2782(4) 0.048(3) Uani 1 1 d . . . C 3
H15A H -0.0848 0.3111 0.2552 0.071 Uiso 1 1 calc R U . C 3
H15B H -0.0213 0.3225 0.2950 0.071 Uiso 1 1 calc R U . C 3
H15C H -0.0456 0.4015 0.2579 0.071 Uiso 1 1 calc R U . C 3
C16A C -0.0192(4) 0.4244(5) 0.3999(3) 0.0166(16) Uani 1 1 d . . . C 3
C17A C -0.0040(4) 0.3375(5) 0.4128(3) 0.0174(16) Uani 1 1 d . . . C 3
H17A H -0.0283 0.2931 0.3944 0.021 Uiso 1 1 calc R U . C 3
C18A C 0.0450(4) 0.3115(5) 0.4512(3) 0.0181(16) Uani 1 1 d . . . C 3
C19A C 0.0619(4) 0.2199(6) 0.4618(3) 0.0238(18) Uani 1 1 d . . . C 3
C20A C 0.0303(5) 0.1413(6) 0.4337(4) 0.032(2) Uani 1 1 d . . . C 3
H20A H -0.0181 0.1498 0.4299 0.039 Uiso 1 1 calc R U . C 3
H20B H 0.0393 0.0887 0.4552 0.039 Uiso 1 1 calc R U . C 3
C21A C 0.0556(7) 0.1259(7) 0.3792(4) 0.053(3) Uani 1 1 d . . . C 3
H21A H 0.0341 0.0743 0.3633 0.079 Uiso 1 1 calc R U . C 3
H21B H 0.1034 0.1169 0.3827 0.079 Uiso 1 1 calc R U . C 3
H21C H 0.0453 0.1769 0.3572 0.079 Uiso 1 1 calc R U . C 3
C22A C 0.1132(4) 0.2217(5) 0.5002(3) 0.0184(16) Uani 1 1 d . . . C 3
C23A C 0.1534(5) 0.1453(6) 0.5242(4) 0.030(2) Uani 1 1 d . . . C 3
H23A H 0.1272 0.0911 0.5192 0.037 Uiso 1 1 calc R U . C 3
H23B H 0.1613 0.1553 0.5620 0.037 Uiso 1 1 calc R U . C 3
C24A C 0.2207(6) 0.1323(7) 0.5008(4) 0.046(3) Uani 1 1 d . . . C 3
H24A H 0.2437 0.0826 0.5175 0.069 Uiso 1 1 calc R U . C 3
H24B H 0.2475 0.1850 0.5065 0.069 Uiso 1 1 calc R U . C 3
H24C H 0.2133 0.1213 0.4635 0.069 Uiso 1 1 calc R U . C 3
C25A C 0.1265(4) 0.3139(5) 0.5130(3) 0.0189(17) Uani 1 1 d . . . C 3
C26A C 0.1754(4) 0.3416(6) 0.5491(3) 0.0211(17) Uani 1 1 d . . . C 3
H26A H 0.1998 0.2985 0.5686 0.025 Uiso 1 1 calc R U . C 3
C27A C 0.1916(4) 0.4295(5) 0.5590(3) 0.0190(17) Uani 1 1 d . . . C 3
C28A C 0.2467(4) 0.4590(6) 0.5950(3) 0.0236(18) Uani 1 1 d . . . C 3
C29A C 0.2958(5) 0.3978(6) 0.6238(3) 0.029(2) Uani 1 1 d . . . C 3
H29A H 0.2717 0.3483 0.6379 0.035 Uiso 1 1 calc R U . C 3
H29B H 0.3185 0.4294 0.6534 0.035 Uiso 1 1 calc R U . C 3
C30A C 0.3484(5) 0.3618(7) 0.5884(4) 0.040(2) Uani 1 1 d . . . C 3
H30A H 0.3794 0.3241 0.6088 0.060 Uiso 1 1 calc R U . C 3
H30B H 0.3725 0.4106 0.5742 0.060 Uiso 1 1 calc R U . C 3
H30C H 0.3265 0.3282 0.5599 0.060 Uiso 1 1 calc R U . C 3
C31A C 0.2452(4) 0.5481(6) 0.5940(3) 0.0222(18) Uani 1 1 d . . . C 3
C32A C 0.2934(5) 0.6127(6) 0.6218(4) 0.032(2) Uani 1 1 d . . . C 3
H32A H 0.3186 0.5821 0.6506 0.038 Uiso 1 1 calc R U . C 3
H32B H 0.2679 0.6599 0.6370 0.038 Uiso 1 1 calc R U . C 3
C33A C 0.3430(5) 0.6539(7) 0.5856(4) 0.041(3) Uani 1 1 d . . . C 3
H33A H 0.3706 0.6967 0.6052 0.062 Uiso 1 1 calc R U . C 3
H33B H 0.3185 0.6830 0.5564 0.062 Uiso 1 1 calc R U . C 3
H33C H 0.3709 0.6081 0.5726 0.062 Uiso 1 1 calc R U . C 3
C34A C 0.1902(4) 0.5745(5) 0.5576(3) 0.0193(17) Uani 1 1 d . . . C 3
C35A C 0.1738(4) 0.6607(5) 0.5458(3) 0.0202(17) Uani 1 1 d . . . C 3
H35A H 0.1975 0.7050 0.5649 0.024 Uiso 1 1 calc R U . C 3
C36A C 0.1251(4) 0.6868(5) 0.5078(3) 0.0191(16) Uani 1 1 d . . . C 3
C1A C 0.2199(6) 0.8649(8) 0.4952(5) 0.054(3) Uani 1 1 d . . . C 3
H1AA H 0.2408 0.9191 0.5081 0.081 Uiso 1 1 calc R U . C 3
H1AB H 0.2152 0.8659 0.4573 0.081 Uiso 1 1 calc R U . C 3
H1AC H 0.2473 0.8152 0.5070 0.081 Uiso 1 1 calc R U . C 3
C7B C 0.4290(6) 0.1437(8) 0.5225(5) 0.084(5) Uani 1 1 d G . . D 4
H7B H 0.3908 0.1507 0.5410 0.100 Uiso 1 1 calc R U . D 4
C8B C 0.4238(6) 0.1051(9) 0.4725(5) 0.105(6) Uani 1 1 d G . . D 4
H8B H 0.3822 0.0863 0.4576 0.126 Uiso 1 1 calc R U . D 4
C9B C 0.4808(8) 0.0948(9) 0.4448(4) 0.110(7) Uani 1 1 d G . . D 4
H9B H 0.4773 0.0689 0.4114 0.131 Uiso 1 1 calc R U . D 4
C10B C 0.5430(6) 0.1230(9) 0.4671(6) 0.106(7) Uani 1 1 d G . . D 4
H10B H 0.5811 0.1161 0.4486 0.127 Uiso 1 1 calc R U . D 4
C11B C 0.5482(6) 0.1616(11) 0.5171(6) 0.194(16) Uani 1 1 d G . . D 4
H11D H 0.5898 0.1805 0.5320 0.233 Uiso 1 1 calc R U . D 4
C12B C 0.4912(7) 0.1720(10) 0.5448(4) 0.157(12) Uani 1 1 d G . . D 4
H12D H 0.4946 0.1978 0.5782 0.189 Uiso 1 1 calc R U . D 4
C1B C 0.2355(6) -0.0097(8) 0.3575(5) 0.052(3) Uani 1 1 d . . . E 5
H1B H 0.2038 -0.0066 0.3824 0.062 Uiso 1 1 calc R U . E 5
C2B C 0.3036(7) -0.0179(10) 0.3731(5) 0.070(4) Uani 1 1 d . . . E 5
H2B H 0.3178 -0.0228 0.4088 0.084 Uiso 1 1 calc R U . E 5
C3B C 0.3500(6) -0.0185(11) 0.3353(6) 0.068(4) Uani 1 1 d . . . E 5
H3B H 0.3955 -0.0228 0.3458 0.082 Uiso 1 1 calc R U . E 5
C4B C 0.3296(5) -0.0129(8) 0.2831(5) 0.049(3) Uani 1 1 d . . . E 5
H4B H 0.3610 -0.0128 0.2578 0.059 Uiso 1 1 calc R U . E 5
C5B C 0.2620(5) -0.0074(8) 0.2681(5) 0.045(3) Uani 1 1 d . . . E 5
H5B H 0.2474 -0.0043 0.2324 0.054 Uiso 1 1 calc R U . E 5
C6B C 0.2166(5) -0.0064(8) 0.3051(5) 0.051(3) Uani 1 1 d . . . E 5
H6B H 0.1710 -0.0034 0.2943 0.061 Uiso 1 1 calc R U . E 5

loop_
_atom_site_aniso_label
_atom_site_aniso_U_11
_atom_site_aniso_U_22
_atom_site_aniso_U_33
_atom_site_aniso_U_23
_atom_site_aniso_U_13
_atom_site_aniso_U_12
Lu1 0.0323(6) 0.0374(7) 0.0437(7) 0.0158(6) 0.0070(5) -0.0137(6)
Lu2 0.0330(6) 0.0281(6) 0.0320(6) 0.0179(5) 0.0062(5) -0.0032(5)
Lu3 0.0648(13) 0.0415(10) 0.0344(9) -0.0231(8) 0.0016(8) 0.0180(10)
Lu4 0.0296(8) 0.0241(7) 0.0420(9) -0.0041(7) 0.0079(6) 0.0095(6)
Lu5 0.023(2) 0.122(5) 0.055(3) 0.006(3) 0.0128(19) 0.008(3)
Lu6 0.145(11) 0.075(6) 0.159(11) 0.069(7) 0.029(9) -0.008(7)
Lu7 0.083(5) 0.057(4) 0.109(7) 0.001(4) 0.038(5) 0.036(4)
Lu8 0.085(3) 0.229(6) 0.084(3) 0.012(3) 0.062(2) 0.032(3)
Lu9 0.089(8) 0.186(10) 0.100(7) 0.011(8) 0.053(7) -0.026(7)
Lu10 0.102(10) 0.089(9) 0.035(5) -0.017(6) 0.005(6) -0.003(8)
Lu11 0.116(7) 0.203(9) 0.071(6) -0.026(7) 0.034(6) -0.005(7)
Lu12 0.085(7) 0.206(9) 0.101(6) 0.003(7) 0.062(6) -0.018(7)
Lu13 0.099(6) 0.203(9) 0.087(6) 0.007(6) 0.055(6) -0.001(6)
C1 0.100(8) 0.138(9) 0.044(6) 0.023(6) 0.055(5) 0.061(8)
C2 0.106(8) 0.138(9) 0.048(6) 0.016(6) 0.049(6) 0.058(8)
C3 0.164(12) 0.102(10) 0.055(8) -0.033(8) 0.022(9) 0.054(10)
C4 0.190(14) 0.090(10) 0.111(12) -0.053(9) 0.022(11) 0.071(11)
C5 0.117(10) 0.136(11) 0.057(8) 0.016(8) 0.046(7) 0.083(9)
C6 0.064(8) 0.118(10) 0.089(9) 0.029(9) 0.034(7) 0.056(8)
C7 0.036(6) 0.096(9) 0.112(10) 0.022(9) 0.035(7) 0.013(7)
C8 0.050(7) 0.114(11) 0.112(10) 0.048(9) 0.038(7) 0.009(8)
C9 0.070(7) 0.143(10) 0.080(8) 0.059(8) 0.060(6) 0.035(7)
C10 0.081(8) 0.142(10) 0.081(8) 0.078(7) 0.053(7) 0.020(8)
C11 0.082(9) 0.135(11) 0.053(7) 0.064(8) 0.031(6) 0.032(9)
C12 0.094(9) 0.136(11) 0.027(6) 0.015(7) 0.023(6) 0.039(9)
C13 0.118(11) 0.124(11) 0.031(6) -0.028(7) -0.023(7) 0.029(10)
C14 0.131(12) 0.112(11) 0.067(9) -0.061(8) -0.033(8) -0.011(10)
C15 0.155(13) 0.093(10) 0.084(10) -0.072(8) -0.019(10) 0.008(10)
C16 0.145(13) 0.040(7) 0.133(12) -0.050(8) -0.042(11) -0.003(8)
C17 0.182(14) 0.033(7) 0.137(12) -0.040(8) -0.010(12) 0.021(9)
C18 0.153(13) 0.121(11) 0.131(12) -0.039(11) 0.023(11) 0.095(11)
C19 0.109(11) 0.088(10) 0.122(11) 0.007(9) -0.002(10) 0.081(9)
C20 0.053(7) 0.098(10) 0.096(10) 0.028(8) 0.010(7) 0.046(7)
C21 0.050(7) 0.087(9) 0.087(9) 0.026(8) -0.021(7) 0.016(7)
C22 0.048(7) 0.130(12) 0.100(10) 0.007(10) -0.036(7) -0.007(8)
C23 0.024(6) 0.132(11) 0.123(11) 0.023(10) -0.012(7) -0.019(7)
C24 0.043(7) 0.103(10) 0.125(11) -0.004(10) -0.015(8) -0.045(7)
C25 0.072(9) 0.114(11) 0.140(12) 0.024(10) 0.012(9) -0.076(8)
C26 0.076(9) 0.134(12) 0.142(12) 0.056(11) 0.039(9) -0.044(9)
C27 0.076(9) 0.100(10) 0.131(11) 0.078(9) 0.039(9) -0.009(8)
C28 0.155(13) 0.089(10) 0.140(12) 0.065(10) -0.006(12) -0.041(10)
C29 0.123(11) 0.076(9) 0.106(10) 0.063(8) -0.034(9) -0.025(9)
C30 0.080(8) 0.094(9) 0.040(6) 0.050(6) 0.015(6) 0.024(7)
C31 0.084(9) 0.096(9) 0.038(6) 0.012(7) -0.023(6) 0.020(8)
C32 0.093(10) 0.117(11) 0.047(7) -0.016(8) -0.033(7) 0.022(9)
C33 0.076(9) 0.111(11) 0.089(10) -0.028(9) -0.047(8) -0.008(9)
C34 0.104(10) 0.122(11) 0.100(10) -0.044(10) -0.055(9) -0.027(10)
C35 0.079(9) 0.117(12) 0.127(12) -0.003(10) -0.051(9) -0.051(9)
C36 0.114(11) 0.077(10) 0.139(12) -0.011(10) -0.048(10) -0.047(9)
C37 0.111(11) 0.050(8) 0.142(12) 0.029(8) -0.038(10) -0.057(8)
C38 0.140(12) 0.043(7) 0.140(12) 0.038(9) -0.058(11) -0.022(9)
C39 0.180(14) 0.028(6) 0.137(12) -0.007(8) -0.057(11) 0.018(9)
C40 0.148(13) 0.054(8) 0.130(12) 0.021(9) -0.032(11) 0.048(9)
C41 0.100(10) 0.068(8) 0.094(10) 0.050(8) -0.010(9) 0.022(8)
C42 0.084(9) 0.097(10) 0.068(8) 0.030(8) -0.028(7) 0.032(8)
C43 0.118(11) 0.135(12) 0.042(7) 0.044(8) -0.029(8) 0.012(10)
C44 0.111(11) 0.171(13) 0.035(7) -0.004(9) -0.042(7) -0.013(11)
C45 0.072(9) 0.153(12) 0.070(9) -0.005(9) -0.042(7) -0.033(9)
C46 0.084(10) 0.143(12) 0.132(12) -0.040(11) -0.051(10) -0.042(10)
C47 0.115(12) 0.141(13) 0.121(12) -0.059(10) -0.041(10) -0.040(11)
C48 0.120(11) 0.056(8) 0.125(11) -0.029(8) -0.055(10) -0.042(8)
C49 0.122(11) 0.051(8) 0.160(13) 0.002(9) -0.025(11) -0.061(8)
C50 0.185(14) 0.046(8) 0.113(11) 0.025(8) -0.026(11) -0.046(9)
C51 0.120(11) 0.013(5) 0.143(12) -0.015(7) -0.063(9) -0.002(7)
C52 0.159(13) 0.046(8) 0.131(12) 0.020(9) -0.009(11) 0.034(9)
C53 0.129(11) 0.047(7) 0.086(9) 0.027(7) -0.014(9) 0.031(8)
C54 0.067(8) 0.083(9) 0.079(9) 0.008(8) -0.014(7) 0.031(7)
C55 0.038(6) 0.096(10) 0.097(9) 0.000(8) -0.017(7) 0.020(7)
C56 0.042(7) 0.138(12) 0.123(11) -0.024(10) -0.028(8) -0.009(8)
C57 0.024(6) 0.142(13) 0.157(13) -0.015(11) -0.014(8) -0.022(8)
C58 0.047(8) 0.168(13) 0.160(13) 0.017(13) -0.019(9) -0.046(9)
C59 0.042(7) 0.151(12) 0.150(12) 0.074(11) -0.004(8) -0.050(8)
C60 0.093(10) 0.106(11) 0.158(13) 0.057(10) -0.002(10) -0.077(9)
C61 0.113(11) 0.126(12) 0.100(11) 0.076(9) 0.033(9) -0.032(10)
C62 0.153(13) 0.091(10) 0.144(12) 0.086(10) -0.047(11) -0.015(10)
C63 0.158(13) 0.103(11) 0.131(13) 0.074(10) -0.001(11) -0.019(11)
C64 0.140(12) 0.104(11) 0.054(8) 0.060(8) 0.027(8) 0.035(10)
C65 0.170(13) 0.188(14) 0.046(8) 0.042(10) 0.039(9) -0.028(13)
C66 0.171(13) 0.181(14) 0.026(6) -0.018(9) 0.028(9) 0.001(13)
C67 0.128(11) 0.195(14) 0.017(6) -0.029(8) -0.012(7) -0.006(12)
C68 0.122(11) 0.158(13) 0.046(8) -0.059(9) -0.016(8) -0.028(11)
C69 0.145(12) 0.142(12) 0.053(8) -0.071(8) 0.005(9) 0.024(11)
C70 0.157(13) 0.087(10) 0.105(11) -0.071(9) 0.014(10) 0.043(10)
C71 0.137(12) 0.046(7) 0.132(11) -0.065(8) 0.008(10) -0.011(8)
C72 0.100(10) 0.124(11) 0.114(11) -0.039(10) 0.040(9) 0.066(9)
C73 0.093(10) 0.104(11) 0.144(12) -0.019(10) 0.043(9) 0.061(9)
C74 0.029(6) 0.102(10) 0.106(10) 0.006(9) 0.012(6) 0.030(6)
C75 0.038(7) 0.198(14) 0.168(14) 0.007(13) 0.018(9) 0.032(10)
C76 0.036(7) 0.206(15) 0.154(13) 0.006(13) 0.037(9) 0.041(10)
C77 0.042(7) 0.188(14) 0.142(12) 0.030(12) 0.063(8) -0.001(10)
C78 0.080(10) 0.202(15) 0.102(10) 0.030(11) 0.074(8) 0.005(11)
C79 0.113(11) 0.177(14) 0.080(10) 0.069(10) 0.042(9) -0.025(11)
C80 0.096(10) 0.200(14) 0.086(10) -0.012(11) 0.065(9) 0.038(11)
C81 0.129(12) 0.196(14) 0.042(7) -0.049(9) 0.039(8) 0.033(11)
C82 0.068(9) 0.179(14) 0.109(11) -0.028(11) 0.045(8) 0.058(9)
Ni1A 0.0163(5) 0.0137(5) 0.0084(4) -0.0009(4) 0.0005(3) 0.0003(4)
N4A 0.022(3) 0.014(3) 0.012(3) -0.001(3) 0.000(3) -0.001(3)
N2A 0.018(3) 0.015(3) 0.012(3) 0.001(3) 0.006(2) 0.001(3)
N3A 0.018(3) 0.021(3) 0.010(3) -0.002(3) -0.002(2) -0.001(3)
N1A 0.020(3) 0.014(3) 0.016(3) 0.003(3) -0.001(3) -0.001(3)
C2A 0.052(6) 0.019(5) 0.037(5) -0.010(4) -0.001(5) -0.008(4)
C3A 0.032(5) 0.020(4) 0.021(4) -0.008(3) 0.004(4) -0.010(4)
C4A 0.033(5) 0.023(4) 0.015(4) -0.002(3) 0.007(3) 0.003(4)
C5A 0.056(6) 0.017(4) 0.027(5) -0.002(4) 0.003(4) 0.004(4)
C6A 0.078(8) 0.033(6) 0.032(6) 0.015(5) 0.003(5) 0.000(6)
C7A 0.028(4) 0.019(4) 0.016(4) 0.002(3) 0.008(3) 0.002(3)
C8A 0.027(4) 0.019(4) 0.011(4) 0.003(3) -0.003(3) 0.003(3)
C9A 0.017(4) 0.020(4) 0.009(3) 0.001(3) 0.004(3) 0.002(3)
C10A 0.017(4) 0.024(4) 0.010(4) 0.000(3) 0.002(3) 0.003(3)
C11A 0.028(5) 0.032(5) 0.023(4) 0.003(4) -0.004(4) 0.009(4)
C12A 0.045(6) 0.057(7) 0.030(5) 0.018(5) -0.001(5) 0.014(5)
C13A 0.016(4) 0.025(4) 0.013(4) -0.004(3) 0.002(3) 0.000(3)
C14A 0.021(4) 0.038(5) 0.017(4) -0.004(4) -0.004(3) -0.008(4)
C15A 0.056(7) 0.056(7) 0.032(6) -0.029(5) 0.010(5) -0.017(6)
C16A 0.018(4) 0.022(4) 0.011(4) -0.003(3) 0.003(3) -0.002(3)
C17A 0.017(4) 0.022(4) 0.013(4) -0.006(3) 0.003(3) -0.005(3)
C18A 0.023(4) 0.018(4) 0.014(4) -0.003(3) 0.005(3) -0.005(3)
C19A 0.030(5) 0.025(4) 0.016(4) 0.000(3) 0.002(3) 0.000(4)
C20A 0.047(6) 0.015(4) 0.035(5) -0.001(4) -0.003(4) -0.002(4)
C21A 0.084(9) 0.035(6) 0.039(6) -0.019(5) 0.001(6) -0.002(6)
C22A 0.030(4) 0.013(4) 0.013(4) 0.001(3) 0.004(3) 0.008(3)
C23A 0.045(6) 0.019(4) 0.025(5) -0.001(4) -0.010(4) 0.006(4)
C24A 0.061(7) 0.035(6) 0.040(6) 0.006(5) -0.005(5) 0.023(5)
C25A 0.029(4) 0.013(4) 0.015(4) 0.006(3) 0.005(3) 0.002(3)
C26A 0.028(4) 0.023(4) 0.012(4) 0.005(3) 0.000(3) 0.004(3)
C27A 0.020(4) 0.026(4) 0.012(4) -0.004(3) 0.005(3) 0.000(3)
C28A 0.025(4) 0.037(5) 0.009(4) 0.002(3) 0.000(3) -0.001(4)
C29A 0.036(5) 0.030(5) 0.020(4) 0.004(4) -0.008(4) -0.001(4)
C30A 0.036(5) 0.048(6) 0.034(5) 0.007(5) -0.011(4) 0.011(5)
C31A 0.025(4) 0.026(5) 0.015(4) -0.003(3) -0.001(3) -0.003(4)
C32A 0.038(5) 0.029(5) 0.026(5) -0.007(4) -0.018(4) -0.001(4)
C33A 0.028(5) 0.043(6) 0.052(7) -0.012(5) -0.007(5) -0.007(4)
C34A 0.023(4) 0.023(4) 0.012(4) 0.000(3) 0.002(3) -0.003(3)
C35A 0.025(4) 0.020(4) 0.016(4) -0.006(3) 0.002(3) -0.005(3)
C36A 0.026(4) 0.016(4) 0.015(4) -0.003(3) -0.001(3) -0.001(3)
C1A 0.061(8) 0.043(7) 0.056(7) -0.004(6) -0.001(6) -0.030(6)
C7B 0.113(14) 0.075(10) 0.066(10) 0.008(8) 0.027(9) -0.019(10)
C8B 0.140(18) 0.099(14) 0.073(12) -0.008(11) -0.016(12) 0.001(13)
C9B 0.136(18) 0.132(18) 0.060(10) -0.030(11) 0.006(11) 0.038(15)
C10B 0.134(18) 0.096(14) 0.095(14) -0.018(11) 0.052(13) -0.008(13)
C11B 0.14(2) 0.22(3) 0.23(3) -0.16(3) 0.08(2) -0.11(2)
C12B 0.14(2) 0.19(3) 0.14(2) -0.116(19) 0.053(16) -0.099(19)
C1B 0.053(7) 0.053(7) 0.049(7) 0.001(6) 0.008(5) 0.000(6)
C2B 0.066(9) 0.089(11) 0.051(8) 0.001(7) -0.014(7) -0.013(8)
C3B 0.034(6) 0.097(11) 0.073(9) -0.001(8) -0.005(6) -0.007(7)
C4B 0.033(6) 0.056(7) 0.060(7) -0.003(6) 0.006(5) -0.003(5)
C5B 0.034(5) 0.053(7) 0.048(6) -0.004(5) 0.003(5) 0.002(5)
C6B 0.028(5) 0.061(8) 0.065(8) 0.013(6) 0.009(5) 0.009(5)

loop_
_atom_type_symbol
_atom_type_description
_atom_type_scat_dispersion_real
_atom_type_scat_dispersion_imag
_atom_type_scat_source
C C 0.0033 0.0016 'International Tables Vol C Tables 4.2.6.8 and 6.1.1.4'
H H 0.0000 0.0000 'International Tables Vol C Tables 4.2.6.8 and 6.1.1.4'
N N 0.0061 0.0033 'International Tables Vol C Tables 4.2.6.8 and 6.1.1.4'
S S 0.1246 0.1234 'International Tables Vol C Tables 4.2.6.8 and 6.1.1.4'
Ni Ni 0.3393 1.1124 'International Tables Vol C Tables 4.2.6.8 and 6.1.1.4'
Lu Lu -0.4720 5.8584 'International Tables Vol C Tables 4.2.6.8 and 6.1.1.4'

loop_
_geom_angle_atom_site_label_1
_geom_angle_atom_site_label_2
_geom_angle_atom_site_label_3
_geom_angle
Lu6 Lu1 Lu5 127.9(6)
Lu6 Lu1 Lu4 35.5(7)
Lu5 Lu1 Lu4 117.62(16)
Lu6 Lu1 Lu10 48.1(8)
Lu5 Lu1 Lu10 83.5(4)
Lu4 Lu1 Lu10 67.8(3)
Lu6 Lu1 Lu11 90.9(8)
Lu5 Lu1 Lu11 76.8(5)
Lu4 Lu1 Lu11 56.2(4)
Lu10 Lu1 Lu11 98.7(5)
Lu6 Lu1 Lu7 96.4(6)
Lu5 Lu1 Lu7 32.1(3)
Lu4 Lu1 Lu7 96.65(18)
Lu10 Lu1 Lu7 51.7(4)
Lu11 Lu1 Lu7 80.8(5)
Lu6 Lu1 Lu3 78.5(6)
Lu5 Lu1 Lu3 50.3(2)
Lu4 Lu1 Lu3 83.86(7)
Lu10 Lu1 Lu3 33.7(3)
Lu11 Lu1 Lu3 84.3(5)
Lu7 Lu1 Lu3 18.2(2)
Lu6 Lu1 Lu8 68.3(6)
Lu5 Lu1 Lu8 79.14(19)
Lu4 Lu1 Lu8 39.76(11)
Lu10 Lu1 Lu8 70.2(3)
Lu11 Lu1 Lu8 28.9(4)
Lu7 Lu1 Lu8 67.3(2)
Lu3 Lu1 Lu8 63.26(12)
Lu6 Lu1 Lu2 91.8(5)
Lu5 Lu1 Lu2 45.17(15)
Lu4 Lu1 Lu2 72.51(5)
Lu10 Lu1 Lu2 67.0(3)
Lu11 Lu1 Lu2 44.3(5)
Lu7 Lu1 Lu2 36.71(17)
Lu3 Lu1 Lu2 41.64(5)
Lu8 Lu1 Lu2 34.53(11)
Lu6 Lu1 Lu13 86.2(7)
Lu5 Lu1 Lu13 58.1(6)
Lu4 Lu1 Lu13 60.9(6)
Lu10 Lu1 Lu13 73.2(6)
Lu11 Lu1 Lu13 30.5(7)
Lu7 Lu1 Lu13 51.7(6)
Lu3 Lu1 Lu13 53.9(6)
Lu8 Lu1 Lu13 21.2(6)
Lu2 Lu1 Lu13 15.2(6)
Lu6 Lu1 Lu12 60.8(7)
Lu5 Lu1 Lu12 72.2(5)
Lu4 Lu1 Lu12 47.6(5)
Lu10 Lu1 Lu12 46.0(5)
Lu11 Lu1 Lu12 52.7(6)
Lu7 Lu1 Lu12 49.4(5)
Lu3 Lu1 Lu12 40.1(5)
Lu8 Lu1 Lu12 25.4(4)
Lu2 Lu1 Lu12 31.0(5)
Lu13 Lu1 Lu12 29.3(6)
Lu6 Lu1 Lu9 70.5(6)
Lu5 Lu1 Lu9 59.7(4)
Lu4 Lu1 Lu9 61.6(4)
Lu10 Lu1 Lu9 43.5(4)
Lu11 Lu1 Lu9 59.0(6)
Lu7 Lu1 Lu9 35.3(4)
Lu3 Lu1 Lu9 27.6(3)
Lu8 Lu1 Lu9 35.6(3)
Lu2 Lu1 Lu9 24.4(3)
Lu13 Lu1 Lu9 30.2(6)
Lu12 Lu1 Lu9 14.1(5)
Lu13 Lu2 Lu9 97(2)
Lu13 Lu2 Lu12 70(2)
Lu9 Lu2 Lu12 27.5(11)
Lu13 Lu2 Lu8 26.6(19)
Lu9 Lu2 Lu8 74.2(10)
Lu12 Lu2 Lu8 47.0(9)
Lu13 Lu2 Lu7 131.6(19)
Lu9 Lu2 Lu7 71.9(6)
Lu12 Lu2 Lu7 88.7(6)
Lu8 Lu2 Lu7 109.8(2)
Lu13 Lu2 Lu3 122.4(19)
Lu9 Lu2 Lu3 49.7(6)
Lu12 Lu2 Lu3 66.9(6)
Lu8 Lu2 Lu3 96.47(14)
Lu7 Lu2 Lu3 22.5(3)
Lu13 Lu2 Lu11 41.8(19)
Lu9 Lu2 Lu11 106.6(11)
Lu12 Lu2 Lu11 83.8(11)
Lu8 Lu2 Lu11 42.3(4)
Lu7 Lu2 Lu11 95.1(4)
Lu3 Lu2 Lu11 97.4(4)
Lu13 Lu2 Lu5 105.4(19)
Lu9 Lu2 Lu5 99.1(6)
Lu12 Lu2 Lu5 102.9(7)
Lu8 Lu2 Lu5 95.1(2)
Lu7 Lu2 Lu5 36.6(3)
Lu3 Lu2 Lu5 52.86(13)
Lu11 Lu2 Lu5 63.7(4)
Lu13 Lu2 Lu10 98.0(19)
Lu9 Lu2 Lu10 46.2(7)
Lu12 Lu2 Lu10 51.4(6)
Lu8 Lu2 Lu10 72.4(3)
Lu7 Lu2 Lu10 40.3(3)
Lu3 Lu2 Lu10 24.3(2)
Lu11 Lu2 Lu10 77.3(4)
Lu5 Lu2 Lu10 54.0(3)
Lu13 Lu2 Lu1 82.7(18)
Lu9 Lu2 Lu1 86.1(8)
Lu12 Lu2 Lu1 80.0(8)
Lu8 Lu2 Lu1 67.86(15)
Lu7 Lu2 Lu1 50.5(2)
Lu3 Lu2 Lu1 54.46(6)
Lu11 Lu2 Lu1 44.9(3)
Lu5 Lu2 Lu1 27.84(13)
Lu10 Lu2 Lu1 41.4(2)
Lu13 Lu2 Lu4 54.2(19)
Lu9 Lu2 Lu4 68.1(10)
Lu12 Lu2 Lu4 49.0(9)
Lu8 Lu2 Lu4 31.60(13)
Lu7 Lu2 Lu4 78.70(19)
Lu3 Lu2 Lu4 68.91(6)
Lu11 Lu2 Lu4 38.8(4)
Lu5 Lu2 Lu4 66.44(13)
Lu10 Lu2 Lu4 44.8(2)
Lu1 Lu2 Lu4 38.62(4)
Lu13 Lu2 Lu6 77.1(19)
Lu9 Lu2 Lu6 71.9(9)
Lu12 Lu2 Lu6 63.7(8)
Lu8 Lu2 Lu6 57.1(2)
Lu7 Lu2 Lu6 54.6(3)
Lu3 Lu2 Lu6 50.6(2)
Lu11 Lu2 Lu6 47.0(4)
Lu5 Lu2 Lu6 42.3(2)
Lu10 Lu2 Lu6 31.0(3)
Lu1 Lu2 Lu6 16.3(2)
Lu4 Lu2 Lu6 25.7(2)
Lu7 Lu3 Lu10 127.5(8)
Lu7 Lu3 Lu9 103.9(9)
Lu10 Lu3 Lu9 99.6(10)
Lu7 Lu3 Lu5 34.1(5)
Lu10 Lu3 Lu5 94.1(5)
Lu9 Lu3 Lu5 107.2(7)
Lu7 Lu3 Lu2 63.3(5)
Lu10 Lu3 Lu2 118.4(4)
Lu9 Lu3 Lu2 41.3(7)
Lu5 Lu3 Lu2 69.54(14)
Lu7 Lu3 Lu12 110.3(8)
Lu10 Lu3 Lu12 81.6(9)
Lu9 Lu3 Lu12 19.2(12)
Lu5 Lu3 Lu12 102.0(7)
Lu2 Lu3 Lu12 48.4(7)
Lu7 Lu3 Lu6 91.2(6)
Lu10 Lu3 Lu6 39.6(5)
Lu9 Lu3 Lu6 96.3(9)
Lu5 Lu3 Lu6 57.2(3)
Lu2 Lu3 Lu6 89.9(3)
Lu12 Lu3 Lu6 78.2(8)
Lu7 Lu3 Lu1 70.6(5)
Lu10 Lu3 Lu1 58.2(5)
Lu9 Lu3 Lu1 104.2(8)
Lu5 Lu3 Lu1 36.57(17)
Lu2 Lu3 Lu1 83.89(6)
Lu12 Lu3 Lu1 89.1(8)
Lu6 Lu3 Lu1 20.8(3)
Lu7 Lu3 Lu13 72.0(8)
Lu10 Lu3 Lu13 102.9(9)
Lu9 Lu3 Lu13 38.2(9)
Lu5 Lu3 Lu13 69.0(6)
Lu2 Lu3 Lu13 15.5(8)
Lu12 Lu3 Lu13 38.4(9)
Lu6 Lu3 Lu13 76.6(8)
Lu1 Lu3 Lu13 74.2(7)
Lu7 Lu3 Lu8 89.3(5)
Lu10 Lu3 Lu8 80.5(4)
Lu9 Lu3 Lu8 39.1(8)
Lu5 Lu3 Lu8 74.97(17)
Lu2 Lu3 Lu8 38.16(11)
Lu12 Lu3 Lu8 27.2(7)
Lu6 Lu3 Lu8 60.3(3)
Lu1 Lu3 Lu8 65.18(12)
Lu13 Lu3 Lu8 22.9(7)
Lu7 Lu3 Lu4 101.0(5)
Lu10 Lu3 Lu4 46.4(4)
Lu9 Lu3 Lu4 69.5(9)
Lu5 Lu3 Lu4 71.08(16)
Lu2 Lu3 Lu4 72.53(6)
Lu12 Lu3 Lu4 51.1(8)
Lu6 Lu3 Lu4 27.1(3)
Lu1 Lu3 Lu4 41.70(5)
Lu13 Lu3 Lu4 57.3(8)
Lu8 Lu3 Lu4 36.55(12)
Lu7 Lu3 Lu11 67.8(6)
Lu10 Lu3 Lu11 82.0(5)
Lu9 Lu3 Lu11 64.2(8)
Lu5 Lu3 Lu11 47.6(3)
Lu2 Lu3 Lu11 42.4(3)
Lu12 Lu3 Lu11 54.7(8)
Lu6 Lu3 Lu11 47.7(4)
Lu1 Lu3 Lu11 43.2(3)
Lu13 Lu3 Lu11 31.1(8)
Lu8 Lu3 Lu11 27.5(3)
Lu4 Lu3 Lu11 37.3(3)
Lu6 Lu4 Lu8 110.2(4)
Lu6 Lu4 Lu11 86.0(6)
Lu8 Lu4 Lu11 44.2(5)
Lu6 Lu4 Lu1 21.8(5)
Lu8 Lu4 Lu1 95.63(13)
Lu11 Lu4 Lu1 64.8(4)
Lu6 Lu4 Lu10 45.2(6)
Lu8 Lu4 Lu10 89.1(3)
Lu11 Lu4 Lu10 97.6(5)
Lu1 Lu4 Lu10 57.8(3)
Lu6 Lu4 Lu12 95.8(6)
Lu8 Lu4 Lu12 35.3(5)
Lu11 Lu4 Lu12 71.6(8)
Lu1 Lu4 Lu12 93.1(5)
Lu10 Lu4 Lu12 59.1(5)
Lu6 Lu4 Lu13 92.7(6)
Lu8 Lu4 Lu13 17.6(4)
Lu11 Lu4 Lu13 36.1(8)
Lu1 Lu4 Lu13 78.2(5)
Lu10 Lu4 Lu13 77.5(6)
Lu12 Lu4 Lu13 35.5(8)
Lu6 Lu4 Lu9 83.1(4)
Lu8 Lu4 Lu9 40.3(3)
Lu11 Lu4 Lu9 67.8(7)
Lu1 Lu4 Lu9 80.2(3)
Lu10 Lu4 Lu9 49.5(4)
Lu12 Lu4 Lu9 13.1(4)
Lu13 Lu4 Lu9 34.0(7)
Lu6 Lu4 Lu5 40.4(4)
Lu8 Lu4 Lu5 70.87(15)
Lu11 Lu4 Lu5 49.9(4)
Lu1 Lu4 Lu5 25.79(11)
Lu10 Lu4 Lu5 52.5(3)
Lu12 Lu4 Lu5 68.8(5)
Lu13 Lu4 Lu5 53.3(5)
Lu9 Lu4 Lu5 56.4(3)
Lu6 Lu4 Lu3 53.2(4)
Lu8 Lu4 Lu3 65.73(14)
Lu11 Lu4 Lu3 73.6(5)
Lu1 Lu4 Lu3 54.44(6)
Lu10 Lu4 Lu3 25.6(3)
Lu12 Lu4 Lu3 42.7(4)
Lu13 Lu4 Lu3 52.3(5)
Lu9 Lu4 Lu3 30.2(3)
Lu5 Lu4 Lu3 36.87(11)
Lu6 Lu4 Lu2 80.6(3)
Lu8 Lu4 Lu2 29.92(12)
Lu11 Lu4 Lu2 42.5(5)
Lu1 Lu4 Lu2 68.87(5)
Lu10 Lu4 Lu2 63.9(3)
Lu12 Lu4 Lu2 32.2(6)
Lu13 Lu4 Lu2 13.9(5)
Lu9 Lu4 Lu2 25.5(4)
Lu5 Lu4 Lu2 43.11(10)
Lu3 Lu4 Lu2 38.56(4)
Lu6 Lu4 Lu7 49.9(3)
Lu8 Lu4 Lu7 62.62(18)
Lu11 Lu4 Lu7 61.7(5)
Lu1 Lu4 Lu7 45.32(15)
Lu10 Lu4 Lu7 36.0(3)
Lu12 Lu4 Lu7 48.1(5)
Lu13 Lu4 Lu7 46.7(5)
Lu9 Lu4 Lu7 35.0(3)
Lu5 Lu4 Lu7 24.21(19)
Lu3 Lu4 Lu7 13.49(16)
Lu2 Lu4 Lu7 32.95(13)
Lu7 Lu5 Lu1 112.0(4)
Lu7 Lu5 Lu3 18.9(3)
Lu1 Lu5 Lu3 93.1(2)
Lu7 Lu5 Lu6 93.3(5)
Lu1 Lu5 Lu6 19.2(3)
Lu3 Lu5 Lu6 74.4(3)
Lu7 Lu5 Lu2 53.8(3)
Lu1 Lu5 Lu2 106.99(19)
Lu3 Lu5 Lu2 57.60(14)
Lu6 Lu5 Lu2 92.9(3)
Lu7 Lu5 Lu11 102.5(5)
Lu1 Lu5 Lu11 64.6(5)
Lu3 Lu5 Lu11 94.6(4)
Lu6 Lu5 Lu11 63.0(5)
Lu2 Lu5 Lu11 55.4(5)
Lu7 Lu5 Lu10 53.0(5)
Lu1 Lu5 Lu10 59.4(3)
Lu3 Lu5 Lu10 34.3(3)
Lu6 Lu5 Lu10 41.7(4)
Lu2 Lu5 Lu10 77.7(3)
Lu11 Lu5 Lu10 85.6(5)
Lu7 Lu5 Lu13 68.1(8)
Lu1 Lu5 Lu13 92.7(8)
Lu3 Lu5 Lu13 67.2(6)
Lu6 Lu5 Lu13 81.6(8)
Lu2 Lu5 Lu13 17.5(8)
Lu11 Lu5 Lu13 38.0(9)
Lu10 Lu5 Lu13 77.9(7)
Lu7 Lu5 Lu9 36.5(5)
Lu1 Lu5 Lu9 93.1(5)
Lu3 Lu5 Lu9 31.9(4)
Lu6 Lu5 Lu9 75.0(5)
Lu2 Lu5 Lu9 28.2(4)
Lu11 Lu5 Lu9 66.1(6)
Lu10 Lu5 Lu9 50.1(5)
Lu13 Lu5 Lu9 35.3(7)
Lu7 Lu5 Lu8 74.7(3)
Lu1 Lu5 Lu8 71.61(18)
Lu3 Lu5 Lu8 66.66(16)
Lu6 Lu5 Lu8 60.4(3)
Lu2 Lu5 Lu8 36.08(13)
Lu11 Lu5 Lu8 28.2(4)
Lu10 Lu5 Lu8 64.8(3)
Lu13 Lu5 Lu8 21.4(7)
Lu9 Lu5 Lu8 38.3(4)
Lu7 Lu5 Lu4 88.6(3)
Lu1 Lu5 Lu4 36.59(10)
Lu3 Lu5 Lu4 72.04(13)
Lu6 Lu5 Lu4 25.0(3)
Lu2 Lu5 Lu4 70.45(10)
Lu11 Lu5 Lu4 40.7(4)
Lu10 Lu5 Lu4 48.7(3)
Lu13 Lu5 Lu4 57.3(7)
Lu9 Lu5 Lu4 59.4(5)
Lu8 Lu5 Lu4 35.92(12)
Lu7 Lu5 Lu12 49.5(6)
Lu1 Lu5 Lu12 80.6(6)
Lu3 Lu5 Lu12 40.7(4)
Lu6 Lu5 Lu12 63.5(6)
Lu2 Lu5 Lu12 31.9(5)
Lu11 Lu5 Lu12 54.2(6)
Lu10 Lu5 Lu12 47.5(5)
Lu13 Lu5 Lu12 30.8(7)
Lu9 Lu5 Lu12 14.3(7)
Lu8 Lu5 Lu12 26.1(5)
Lu4 Lu5 Lu12 45.6(6)
Lu1 Lu6 Lu4 122.7(11)
Lu1 Lu6 Lu10 108.1(9)
Lu4 Lu6 Lu10 97.9(7)
Lu1 Lu6 Lu5 32.9(4)
Lu4 Lu6 Lu5 114.7(5)
Lu10 Lu6 Lu5 78.5(6)
Lu1 Lu6 Lu11 66.6(7)
Lu4 Lu6 Lu11 57.2(5)
Lu10 Lu6 Lu11 106.7(7)
Lu5 Lu6 Lu11 61.8(5)
Lu1 Lu6 Lu3 80.7(6)
Lu4 Lu6 Lu3 99.7(4)
Lu10 Lu6 Lu3 32.1(4)
Lu5 Lu6 Lu3 48.4(2)
Lu11 Lu6 Lu3 80.9(5)
Lu1 Lu6 Lu7 63.6(6)
Lu4 Lu6 Lu7 105.8(4)
Lu10 Lu6 Lu7 48.6(5)
Lu5 Lu6 Lu7 31.0(3)
Lu11 Lu6 Lu7 72.1(5)
Lu3 Lu6 Lu7 17.4(2)
Lu1 Lu6 Lu8 93.7(6)
Lu4 Lu6 Lu8 40.4(2)
Lu10 Lu6 Lu8 81.7(5)
Lu5 Lu6 Lu8 75.3(3)
Lu11 Lu6 Lu8 32.5(4)
Lu3 Lu6 Lu8 66.6(2)
Lu7 Lu6 Lu8 67.3(3)
Lu1 Lu6 Lu12 103.5(7)
Lu4 Lu6 Lu12 55.1(6)
Lu10 Lu6 Lu12 53.4(6)
Lu5 Lu6 Lu12 74.4(6)
Lu11 Lu6 Lu12 57.7(6)
Lu3 Lu6 Lu12 44.6(5)
Lu7 Lu6 Lu12 52.7(5)
Lu8 Lu6 Lu12 28.4(5)
Lu1 Lu6 Lu9 93.5(6)
Lu4 Lu6 Lu9 69.8(5)
Lu10 Lu6 Lu9 45.8(5)
Lu5 Lu6 Lu9 62.1(4)
Lu11 Lu6 Lu9 61.2(6)
Lu3 Lu6 Lu9 30.2(4)
Lu7 Lu6 Lu9 38.0(4)
Lu8 Lu6 Lu9 38.0(4)
Lu12 Lu6 Lu9 14.9(5)
Lu1 Lu6 Lu13 77.1(7)
Lu4 Lu6 Lu13 60.6(6)
Lu10 Lu6 Lu13 76.3(7)
Lu5 Lu6 Lu13 55.2(5)
Lu11 Lu6 Lu13 30.4(7)
Lu3 Lu6 Lu13 52.9(6)
Lu7 Lu6 Lu13 49.3(6)
Lu8 Lu6 Lu13 20.2(5)
Lu12 Lu6 Lu13 30.4(7)
Lu9 Lu6 Lu13 30.9(6)
Lu1 Lu6 Lu2 72.0(4)
Lu4 Lu6 Lu2 73.7(3)
Lu10 Lu6 Lu2 66.3(4)
Lu5 Lu6 Lu2 44.79(18)
Lu11 Lu6 Lu2 41.6(5)
Lu3 Lu6 Lu2 39.47(11)
Lu7 Lu6 Lu2 34.70(18)
Lu8 Lu6 Lu2 33.50(14)
Lu12 Lu6 Lu2 31.5(5)
Lu9 Lu6 Lu2 24.6(4)
Lu13 Lu6 Lu2 14.6(6)
Lu3 Lu7 Lu5 127.0(7)
Lu3 Lu7 Lu2 94.2(6)
Lu5 Lu7 Lu2 89.6(5)
Lu3 Lu7 Lu9 52.6(7)
Lu5 Lu7 Lu9 118.5(8)
Lu2 Lu7 Lu9 42.3(6)
Lu3 Lu7 Lu10 34.1(5)
Lu5 Lu7 Lu10 93.6(5)
Lu2 Lu7 Lu10 102.7(4)
Lu9 Lu7 Lu10 71.2(8)
Lu3 Lu7 Lu1 91.1(5)
Lu5 Lu7 Lu1 35.9(3)
Lu2 Lu7 Lu1 92.8(3)
Lu9 Lu7 Lu1 98.9(7)
Lu10 Lu7 Lu1 58.1(4)
Lu3 Lu7 Lu13 90.2(8)
Lu5 Lu7 Lu13 81.0(8)
Lu2 Lu7 Lu13 14.4(8)
Lu9 Lu7 Lu13 42.5(8)
Lu10 Lu7 Lu13 91.7(8)
Lu1 Lu7 Lu13 79.1(8)
Lu3 Lu7 Lu12 52.3(7)
Lu5 Lu7 Lu12 105.7(7)
Lu2 Lu7 Lu12 43.3(6)
Lu9 Lu7 Lu12 15.0(10)
Lu10 Lu7 Lu12 62.1(7)
Lu1 Lu7 Lu12 83.9(7)
Lu13 Lu7 Lu12 38.0(8)
Lu3 Lu7 Lu6 71.4(5)
Lu5 Lu7 Lu6 55.7(4)
Lu2 Lu7 Lu6 90.7(3)
Lu9 Lu7 Lu6 84.0(8)
Lu10 Lu7 Lu6 39.5(4)
Lu1 Lu7 Lu6 20.0(3)
Lu13 Lu7 Lu6 76.4(9)
Lu12 Lu7 Lu6 69.3(7)
Lu3 Lu7 Lu11 97.9(6)
Lu5 Lu7 Lu11 50.8(4)
Lu2 Lu7 Lu11 46.5(4)
Lu9 Lu7 Lu11 67.9(7)
Lu10 Lu7 Lu11 80.5(5)
Lu1 Lu7 Lu11 46.6(4)
Lu13 Lu7 Lu11 33.6(8)
Lu12 Lu7 Lu11 56.2(7)
Lu6 Lu7 Lu11 49.7(4)
Lu3 Lu7 Lu8 75.3(5)
Lu5 Lu7 Lu8 79.0(3)
Lu2 Lu7 Lu8 34.46(15)
Lu9 Lu7 Lu8 39.6(7)
Lu10 Lu7 Lu8 70.9(3)
Lu1 Lu7 Lu8 65.09(18)
Lu13 Lu7 Lu8 21.2(7)
Lu12 Lu7 Lu8 27.8(6)
Lu6 Lu7 Lu8 57.6(3)
Lu11 Lu7 Lu8 28.6(3)
Lu3 Lu7 Lu4 65.5(4)
Lu5 Lu7 Lu4 67.2(3)
Lu2 Lu7 Lu4 68.35(17)
Lu9 Lu7 Lu4 61.2(7)
Lu10 Lu7 Lu4 44.1(3)
Lu1 Lu7 Lu4 38.03(9)
Lu13 Lu7 Lu4 54.4(8)
Lu12 Lu7 Lu4 46.2(7)
Lu6 Lu7 Lu4 24.3(2)
Lu11 Lu7 Lu4 36.5(3)
Lu8 Lu7 Lu4 34.13(13)
Lu13 Lu8 Lu12 78.8(19)
Lu13 Lu8 Lu11 77.5(16)
Lu12 Lu8 Lu11 130.6(9)
Lu13 Lu8 Lu2 19.1(12)
Lu12 Lu8 Lu2 63.2(11)
Lu11 Lu8 Lu2 82.3(8)
Lu13 Lu8 Lu4 131.8(10)
Lu12 Lu8 Lu4 93.4(10)
Lu11 Lu8 Lu4 72.3(7)
Lu2 Lu8 Lu4 118.48(16)
Lu13 Lu8 Lu9 59.5(15)
Lu12 Lu8 Lu9 20.9(11)
Lu11 Lu8 Lu9 114.0(8)
Lu2 Lu8 Lu9 42.7(6)
Lu4 Lu8 Lu9 100.6(6)
Lu13 Lu8 Lu6 102.6(10)
Lu12 Lu8 Lu6 83.7(8)
Lu11 Lu8 Lu6 60.5(6)
Lu2 Lu8 Lu6 89.4(3)
Lu4 Lu8 Lu6 29.4(2)
Lu9 Lu8 Lu6 81.7(5)
Lu13 Lu8 Lu3 64.1(11)
Lu12 Lu8 Lu3 43.3(7)
Lu11 Lu8 Lu3 87.3(5)
Lu2 Lu8 Lu3 45.36(10)
Lu4 Lu8 Lu3 77.72(12)
Lu9 Lu8 Lu3 30.9(4)
Lu6 Lu8 Lu3 53.1(2)
Lu13 Lu8 Lu1 87.6(11)
Lu12 Lu8 Lu1 90.6(7)
Lu11 Lu8 Lu1 46.0(5)
Lu2 Lu8 Lu1 77.61(11)
Lu4 Lu8 Lu1 44.60(9)
Lu9 Lu8 Lu1 82.4(4)
Lu6 Lu8 Lu1 18.1(3)
Lu3 Lu8 Lu1 51.56(7)
Lu13 Lu8 Lu7 52.9(10)
Lu12 Lu8 Lu7 56.1(8)
Lu11 Lu8 Lu7 75.1(6)
Lu2 Lu8 Lu7 35.70(16)
Lu4 Lu8 Lu7 83.25(18)
Lu9 Lu8 Lu7 39.3(5)
Lu6 Lu8 Lu7 55.1(3)
Lu3 Lu8 Lu7 15.41(18)
Lu1 Lu8 Lu7 47.61(15)
Lu13 Lu8 Lu10 91.2(11)
Lu12 Lu8 Lu10 49.9(8)
Lu11 Lu8 Lu10 88.1(5)
Lu2 Lu8 Lu10 72.8(3)
Lu4 Lu8 Lu10 51.9(3)
Lu9 Lu8 Lu10 49.6(6)
Lu6 Lu8 Lu10 33.9(3)
Lu3 Lu8 Lu10 27.6(2)
Lu1 Lu8 Lu10 42.6(2)
Lu7 Lu8 Lu10 38.9(3)
Lu13 Lu8 Lu5 58.6(10)
Lu12 Lu8 Lu5 81.5(7)
Lu11 Lu8 Lu5 49.2(6)
Lu2 Lu8 Lu5 48.80(14)
Lu4 Lu8 Lu5 73.21(15)
Lu9 Lu8 Lu5 65.6(5)
Lu6 Lu8 Lu5 44.3(3)
Lu3 Lu8 Lu5 38.37(11)
Lu1 Lu8 Lu5 29.25(12)
Lu7 Lu8 Lu5 26.3(2)
Lu10 Lu8 Lu5 48.7(3)
Lu12 Lu9 Lu2 101(3)
Lu12 Lu9 Lu3 120(3)
Lu2 Lu9 Lu3 89.0(9)
Lu12 Lu9 Lu13 72(3)
Lu2 Lu9 Lu13 29.1(11)
Lu3 Lu9 Lu13 106.2(12)
Lu12 Lu9 Lu7 127(3)
Lu2 Lu9 Lu7 65.9(7)
Lu3 Lu9 Lu7 23.5(4)
Lu13 Lu9 Lu7 86.5(11)
Lu12 Lu9 Lu8 38(2)
Lu2 Lu9 Lu8 63.1(8)
Lu3 Lu9 Lu8 110.1(11)
Lu13 Lu9 Lu8 35.3(12)
Lu7 Lu9 Lu8 101.1(9)
Lu12 Lu9 Lu10 85(2)
Lu2 Lu9 Lu10 108.2(10)
Lu3 Lu9 Lu10 37.4(5)
Lu13 Lu9 Lu10 108.0(14)
Lu7 Lu9 Lu10 55.7(5)
Lu8 Lu9 Lu10 90.1(9)
Lu12 Lu9 Lu5 105(2)
Lu2 Lu9 Lu5 52.7(5)
Lu3 Lu9 Lu5 40.9(5)
Lu13 Lu9 Lu5 65.3(9)
Lu7 Lu9 Lu5 25.0(4)
Lu8 Lu9 Lu5 76.1(6)
Lu10 Lu9 Lu5 56.7(5)
Lu12 Lu9 Lu11 63(2)
Lu2 Lu9 Lu11 46.3(8)
Lu3 Lu9 Lu11 86.1(8)
Lu13 Lu9 Lu11 29.9(11)
Lu7 Lu9 Lu11 73.6(7)
Lu8 Lu9 Lu11 27.9(4)
Lu10 Lu9 Lu11 78.6(7)
Lu5 Lu9 Lu11 48.7(4)
Lu12 Lu9 Lu4 43(2)
Lu2 Lu9 Lu4 86.4(10)
Lu3 Lu9 Lu4 80.3(8)
Lu13 Lu9 Lu4 67.2(14)
Lu7 Lu9 Lu4 83.8(7)
Lu8 Lu9 Lu4 39.1(5)
Lu10 Lu9 Lu4 51.8(5)
Lu5 Lu9 Lu4 64.2(4)
Lu11 Lu9 Lu4 40.4(5)
Lu12 Lu9 Lu6 69(2)
Lu2 Lu9 Lu6 83.5(9)
Lu3 Lu9 Lu6 53.4(6)
Lu13 Lu9 Lu6 76.5(12)
Lu7 Lu9 Lu6 57.9(6)
Lu8 Lu9 Lu6 60.3(6)
Lu10 Lu9 Lu6 32.0(4)
Lu5 Lu9 Lu6 42.9(4)
Lu11 Lu9 Lu6 46.7(5)
Lu4 Lu9 Lu6 27.1(3)
Lu12 Lu9 Lu1 81(2)
Lu2 Lu9 Lu1 69.5(7)
Lu3 Lu9 Lu1 48.1(6)
Lu13 Lu9 Lu1 68.4(11)
Lu7 Lu9 Lu1 45.7(5)
Lu8 Lu9 Lu1 62.0(5)
Lu10 Lu9 Lu1 40.6(4)
Lu5 Lu9 Lu1 27.2(2)
Lu11 Lu9 Lu1 40.8(4)
Lu4 Lu9 Lu1 38.2(2)
Lu6 Lu9 Lu1 16.0(2)
Lu3 Lu10 Lu6 108.3(7)
Lu3 Lu10 Lu7 18.4(3)
Lu6 Lu10 Lu7 91.9(6)
Lu3 Lu10 Lu1 88.0(5)
Lu6 Lu10 Lu1 23.7(4)
Lu7 Lu10 Lu1 70.3(4)
Lu3 Lu10 Lu9 42.9(6)
Lu6 Lu10 Lu9 102.2(7)
Lu7 Lu10 Lu9 53.1(6)
Lu1 Lu10 Lu9 95.9(6)
Lu3 Lu10 Lu12 62.1(8)
Lu6 Lu10 Lu12 91.4(8)
Lu7 Lu10 Lu12 69.4(7)
Lu1 Lu10 Lu12 92.7(7)
Lu9 Lu10 Lu12 19.9(8)
Lu3 Lu10 Lu4 108.0(5)
Lu6 Lu10 Lu4 36.9(4)
Lu7 Lu10 Lu4 100.0(4)
Lu1 Lu10 Lu4 54.4(2)
Lu9 Lu10 Lu4 78.7(6)
Lu12 Lu10 Lu4 61.7(8)
Lu3 Lu10 Lu5 51.5(4)
Lu6 Lu10 Lu5 59.8(5)
Lu7 Lu10 Lu5 33.3(3)
Lu1 Lu10 Lu5 37.1(2)
Lu9 Lu10 Lu5 73.2(6)
Lu12 Lu10 Lu5 81.2(7)
Lu4 Lu10 Lu5 78.8(3)
Lu3 Lu10 Lu8 71.9(4)
Lu6 Lu10 Lu8 64.4(4)
Lu7 Lu10 Lu8 70.3(4)
Lu1 Lu10 Lu8 67.2(3)
Lu9 Lu10 Lu8 40.3(6)
Lu12 Lu10 Lu8 27.1(7)
Lu4 Lu10 Lu8 39.01(19)
Lu5 Lu10 Lu8 66.5(3)
Lu3 Lu10 Lu2 37.3(3)
Lu6 Lu10 Lu2 82.7(5)
Lu7 Lu10 Lu2 37.0(3)
Lu1 Lu10 Lu2 71.6(3)
Lu9 Lu10 Lu2 25.6(5)
Lu12 Lu10 Lu2 34.6(6)
Lu4 Lu10 Lu2 71.2(2)
Lu5 Lu10 Lu2 48.3(2)
Lu8 Lu10 Lu2 34.84(15)
Lu3 Lu10 Lu13 51.9(7)
Lu6 Lu10 Lu13 73.1(7)
Lu7 Lu10 Lu13 50.2(6)
Lu1 Lu10 Lu13 67.0(6)
Lu9 Lu10 Lu13 29.6(8)
Lu12 Lu10 Lu13 28.6(7)
Lu4 Lu10 Lu13 56.9(7)
Lu5 Lu10 Lu13 53.1(5)
Lu8 Lu10 Lu13 20.4(6)
Lu2 Lu10 Lu13 14.6(6)
Lu3 Lu10 Lu11 72.9(5)
Lu6 Lu10 Lu11 43.8(5)
Lu7 Lu10 Lu11 62.8(5)
Lu1 Lu10 Lu11 41.0(3)
Lu9 Lu10 Lu11 58.6(6)
Lu12 Lu10 Lu11 51.8(7)
Lu4 Lu10 Lu11 37.2(4)
Lu5 Lu10 Lu11 45.5(3)
Lu8 Lu10 Lu11 26.5(3)
Lu2 Lu10 Lu11 39.8(4)
Lu13 Lu10 Lu11 29.2(7)
Lu8 Lu11 Lu13 41.8(11)
Lu8 Lu11 Lu4 63.5(6)
Lu13 Lu11 Lu4 97.9(12)
Lu8 Lu11 Lu2 55.4(7)
Lu13 Lu11 Lu2 19.5(8)
Lu4 Lu11 Lu2 98.7(6)
Lu8 Lu11 Lu1 105.1(7)
Lu13 Lu11 Lu1 107.2(10)
Lu4 Lu11 Lu1 59.0(4)
Lu2 Lu11 Lu1 90.7(5)
Lu8 Lu11 Lu5 102.7(8)
Lu13 Lu11 Lu5 80.2(10)
Lu4 Lu11 Lu5 89.4(5)
Lu2 Lu11 Lu5 60.9(4)
Lu1 Lu11 Lu5 38.6(2)
Lu8 Lu11 Lu6 87.0(7)
Lu13 Lu11 Lu6 102.4(10)
Lu4 Lu11 Lu6 36.8(4)
Lu2 Lu11 Lu6 91.3(6)
Lu1 Lu11 Lu6 22.5(3)
Lu5 Lu11 Lu6 55.2(4)
Lu8 Lu11 Lu12 24.0(5)
Lu13 Lu11 Lu12 36.5(12)
Lu4 Lu11 Lu12 61.5(7)
Lu2 Lu11 Lu12 40.6(7)
Lu1 Lu11 Lu12 85.4(6)
Lu5 Lu11 Lu12 78.7(6)
Lu6 Lu11 Lu12 71.8(6)
Lu8 Lu11 Lu9 38.1(6)
Lu13 Lu11 Lu9 30.5(9)
Lu4 Lu11 Lu9 71.8(6)
Lu2 Lu11 Lu9 27.1(5)
Lu1 Lu11 Lu9 80.2(5)
Lu5 Lu11 Lu9 65.3(5)
Lu6 Lu11 Lu9 72.1(6)
Lu12 Lu11 Lu9 16.0(6)
Lu8 Lu11 Lu7 76.3(7)
Lu13 Lu11 Lu7 56.4(9)
Lu4 Lu11 Lu7 81.8(4)
Lu2 Lu11 Lu7 38.4(3)
Lu1 Lu11 Lu7 52.6(3)
Lu5 Lu11 Lu7 26.8(3)
Lu6 Lu11 Lu7 58.2(4)
Lu12 Lu11 Lu7 52.6(6)
Lu9 Lu11 Lu7 38.5(4)
Lu8 Lu11 Lu3 65.2(5)
Lu13 Lu11 Lu3 54.7(8)
Lu4 Lu11 Lu3 69.1(4)
Lu2 Lu11 Lu3 40.2(2)
Lu1 Lu11 Lu3 52.5(3)
Lu5 Lu11 Lu3 37.8(3)
Lu6 Lu11 Lu3 51.4(4)
Lu12 Lu11 Lu3 41.2(5)
Lu9 Lu11 Lu3 29.7(3)
Lu7 Lu11 Lu3 14.31(17)
Lu8 Lu11 Lu10 65.4(5)
Lu13 Lu11 Lu10 73.0(9)
Lu4 Lu11 Lu10 45.2(3)
Lu2 Lu11 Lu10 62.9(4)
Lu1 Lu11 Lu10 40.3(3)
Lu5 Lu11 Lu10 48.9(3)
Lu6 Lu11 Lu10 29.4(4)
Lu12 Lu11 Lu10 45.2(5)
Lu9 Lu11 Lu10 42.8(4)
Lu7 Lu11 Lu10 36.6(3)
Lu3 Lu11 Lu10 25.0(2)
Lu9 Lu12 Lu8 121(3)
Lu9 Lu12 Lu13 80(3)
Lu8 Lu12 Lu13 43.0(14)
Lu9 Lu12 Lu2 52(2)
Lu8 Lu12 Lu2 69.8(11)
Lu13 Lu12 Lu2 28.4(12)
Lu9 Lu12 Lu3 40.3(16)
Lu8 Lu12 Lu3 109.5(11)
Lu13 Lu12 Lu3 87.8(12)
Lu2 Lu12 Lu3 64.8(7)
Lu9 Lu12 Lu10 75.1(18)
Lu8 Lu12 Lu10 103.0(12)
Lu13 Lu12 Lu10 107.1(12)
Lu2 Lu12 Lu10 94.0(8)
Lu3 Lu12 Lu10 36.3(4)
Lu9 Lu12 Lu4 124(2)
Lu8 Lu12 Lu4 51.2(9)
Lu13 Lu12 Lu4 84.1(16)
Lu2 Lu12 Lu4 98.8(11)
Lu3 Lu12 Lu4 86.2(7)
Lu10 Lu12 Lu4 59.2(6)
Lu9 Lu12 Lu7 38.5(18)
Lu8 Lu12 Lu7 96.1(10)
Lu13 Lu12 Lu7 70.5(11)
Lu2 Lu12 Lu7 48.0(5)
Lu3 Lu12 Lu7 17.4(3)
Lu10 Lu12 Lu7 48.4(5)
Lu4 Lu12 Lu7 85.7(6)
Lu9 Lu12 Lu11 101(2)
Lu8 Lu12 Lu11 25.3(6)
Lu13 Lu12 Lu11 37.3(14)
Lu2 Lu12 Lu11 55.5(8)
Lu3 Lu12 Lu11 84.1(7)
Lu10 Lu12 Lu11 83.0(8)
Lu4 Lu12 Lu11 46.9(6)
Lu7 Lu12 Lu11 71.2(7)
Lu9 Lu12 Lu6 96(2)
Lu8 Lu12 Lu6 68.0(10)
Lu13 Lu12 Lu6 83.1(13)
Lu2 Lu12 Lu6 84.8(8)
Lu3 Lu12 Lu6 57.2(5)
Lu10 Lu12 Lu6 35.2(5)
Lu4 Lu12 Lu6 29.1(3)
Lu7 Lu12 Lu6 57.9(5)
Lu11 Lu12 Lu6 50.5(6)
Lu9 Lu12 Lu5 61(2)
Lu8 Lu12 Lu5 72.4(8)
Lu13 Lu12 Lu5 56.6(9)
Lu2 Lu12 Lu5 45.2(5)
Lu3 Lu12 Lu5 37.3(4)
Lu10 Lu12 Lu5 51.3(5)
Lu4 Lu12 Lu5 65.6(5)
Lu7 Lu12 Lu5 24.7(3)
Lu11 Lu12 Lu5 47.1(5)
Lu6 Lu12 Lu5 42.1(4)
Lu9 Lu12 Lu1 85(2)
Lu8 Lu12 Lu1 64.0(8)
Lu13 Lu12 Lu1 69.7(11)
Lu2 Lu12 Lu1 69.0(7)
Lu3 Lu12 Lu1 50.9(4)
Lu10 Lu12 Lu1 41.2(4)
Lu4 Lu12 Lu1 39.3(3)
Lu7 Lu12 Lu1 46.7(4)
Lu11 Lu12 Lu1 41.9(4)
Lu6 Lu12 Lu1 15.8(3)
Lu5 Lu12 Lu1 27.2(2)
Lu2 Lu13 Lu8 134(3)
Lu2 Lu13 Lu12 82(2)
Lu8 Lu13 Lu12 58.2(16)
Lu2 Lu13 Lu11 119(2)
Lu8 Lu13 Lu11 60.7(17)
Lu12 Lu13 Lu11 106(2)
Lu2 Lu13 Lu9 54.0(17)
Lu8 Lu13 Lu9 85.2(18)
Lu12 Lu13 Lu9 28.2(11)
Lu11 Lu13 Lu9 119.5(17)
Lu2 Lu13 Lu7 34.0(12)
Lu8 Lu13 Lu7 105.9(14)
Lu12 Lu13 Lu7 71.6(10)
Lu11 Lu13 Lu7 89.9(9)
Lu9 Lu13 Lu7 51.1(8)
Lu2 Lu13 Lu3 42.2(13)
Lu8 Lu13 Lu3 93.0(13)
Lu12 Lu13 Lu3 53.8(9)
Lu11 Lu13 Lu3 94.2(10)
Lu9 Lu13 Lu3 35.6(6)
Lu7 Lu13 Lu3 17.8(2)
Lu2 Lu13 Lu5 57.2(13)
Lu8 Lu13 Lu5 100.0(14)
Lu12 Lu13 Lu5 92.6(10)
Lu11 Lu13 Lu5 61.8(8)
Lu9 Lu13 Lu5 79.4(9)
Lu7 Lu13 Lu5 30.9(3)
Lu3 Lu13 Lu5 43.8(3)
Lu2 Lu13 Lu4 111.9(18)
Lu8 Lu13 Lu4 30.6(8)
Lu12 Lu13 Lu4 60.3(14)
Lu11 Lu13 Lu4 46.0(10)
Lu9 Lu13 Lu4 78.8(13)
Lu7 Lu13 Lu4 78.9(7)
Lu3 Lu13 Lu4 70.4(6)
Lu5 Lu13 Lu4 69.5(6)
Lu2 Lu13 Lu1 82.1(15)
Lu8 Lu13 Lu1 71.1(12)
Lu12 Lu13 Lu1 81.1(11)
Lu11 Lu13 Lu1 42.4(6)
Lu9 Lu13 Lu1 81.5(10)
Lu7 Lu13 Lu1 49.2(4)
Lu3 Lu13 Lu1 51.9(4)
Lu5 Lu13 Lu1 29.2(3)
Lu4 Lu13 Lu1 40.9(4)
Lu2 Lu13 Lu6 88.3(16)
Lu8 Lu13 Lu6 57.2(10)
Lu12 Lu13 Lu6 66.5(12)
Lu11 Lu13 Lu6 47.2(8)
Lu9 Lu13 Lu6 72.6(11)
Lu7 Lu13 Lu6 54.3(5)
Lu3 Lu13 Lu6 50.5(5)
Lu5 Lu13 Lu6 43.2(4)
Lu4 Lu13 Lu6 26.8(3)
Lu1 Lu13 Lu6 16.7(3)
Lu2 Lu13 Lu10 67.4(15)
Lu8 Lu13 Lu10 68.4(11)
Lu12 Lu13 Lu10 44.3(8)
Lu11 Lu13 Lu10 77.8(10)
Lu9 Lu13 Lu10 42.3(9)
Lu7 Lu13 Lu10 38.2(4)
Lu3 Lu13 Lu10 25.2(3)
Lu5 Lu13 Lu10 49.0(4)
Lu4 Lu13 Lu10 45.6(4)
Lu1 Lu13 Lu10 39.8(3)
Lu6 Lu13 Lu10 30.6(4)
C9 C1 C5 119.4
C9 C1 C2 119.8
C5 C1 C2 114.0
C3 C2 C1 113.3
C3 C2 C12 119.8
C1 C2 C12 120.6
C2 C3 C4 129.4
C2 C3 C15 122.0
C4 C3 C15 99.2
C18 C4 C3 119.2
C18 C4 C17 114.9
C3 C4 C17 114.0
C18 C5 C1 130.0
C18 C5 C6 101.6
C1 C5 C6 120.2
C7 C6 C5 120.8
C7 C6 C20 117.6
C5 C6 C20 113.0
C6 C7 C8 122.4
C6 C7 C23 117.5
C8 C7 C23 112.4
C7 C8 C26 135.3
C7 C8 C9 115.6
C26 C8 C9 102.3
C1 C9 C10 121.7
C1 C9 C8 121.6
C10 C9 C8 111.6
C11 C10 C9 119.1
C11 C10 C27 125.2
C9 C10 C27 107.0
C10 C11 C30 111.6
C10 C11 C12 122.1
C30 C11 C12 120.2
C13 C12 C2 118.9
C13 C12 C11 117.9
C2 C12 C11 116.5
C12 C13 C32 122.9
C12 C13 C14 120.6
C32 C13 C14 105.8
C15 C14 C13 119.5
C15 C14 C34 118.6
C13 C14 C34 113.1
C3 C15 C14 118.4
C3 C15 C16 116.6
C14 C15 C16 113.9
C36 C16 C17 123.1
C36 C16 C15 125.8
C17 C16 C15 100.5
C39 C17 C16 121.7
C39 C17 C4 122.3
C16 C17 C4 108.1
C4 C18 C5 113.3
C4 C18 C19 124.4
C5 C18 C19 112.5
C40 C19 C20 124.1
C40 C19 C18 119.9
C20 C19 C18 107.8
C19 C20 C21 122.0
C19 C20 C6 104.4
C21 C20 C6 123.8
C20 C21 C42 116.2
C20 C21 C22 117.9
C42 C21 C22 116.1
C23 C22 C45 115.5
C23 C22 C21 117.6
C45 C22 C21 117.4
C22 C23 C7 125.3
C22 C23 C24 107.5
C7 C23 C24 116.8
C25 C24 C46 127.1
C25 C24 C23 116.4
C46 C24 C23 106.5
C26 C25 C24 134.2
C26 C25 C49 103.9
C24 C25 C49 114.4
C25 C26 C8 104.8
C25 C26 C27 126.3
C8 C26 C27 117.0
C28 C27 C26 132.8
C28 C27 C10 113.1
C26 C27 C10 102.1
C27 C28 C29 129.6
C27 C28 C50 111.2
C29 C28 C50 111.4
C28 C29 C30 115.0
C28 C29 C53 128.2
C30 C29 C53 108.5
C11 C30 C31 115.7
C11 C30 C29 124.2
C31 C30 C29 109.1
C32 C31 C30 125.2
C32 C31 C54 117.0
C30 C31 C54 107.0
C31 C32 C13 117.9
C31 C32 C33 122.1
C13 C32 C33 108.1
C56 C33 C34 119.2
C56 C33 C32 120.1
C34 C33 C32 110.1
C35 C34 C33 121.1
C35 C34 C14 125.7
C33 C34 C14 102.4
C34 C35 C58 121.1
C34 C35 C36 115.6
C58 C35 C36 117.2
C37 C36 C16 115.6
C37 C36 C35 118.9
C16 C36 C35 119.3
C36 C37 C38 118.4
C36 C37 C60 123.8
C38 C37 C60 108.8
C39 C38 C62 122.0
C39 C38 C37 124.5
C62 C38 C37 106.4
C17 C39 C38 116.2
C17 C39 C40 121.9
C38 C39 C40 113.8
C19 C40 C41 116.1
C19 C40 C39 116.6
C41 C40 C39 120.6
C40 C41 C42 121.6
C40 C41 C63 125.8
C42 C41 C63 103.3
C21 C42 C41 119.7
C21 C42 C43 125.1
C41 C42 C43 106.4
C64 C43 C42 112.2
C64 C43 C44 123.3
C42 C43 C44 115.6
C45 C44 C67 127.8
C45 C44 C43 118.8
C67 C44 C43 104.5
C44 C45 C22 126.9
C44 C45 C46 118.9
C22 C45 C46 103.1
C47 C46 C24 125.3
C47 C46 C45 118.6
C24 C46 C45 107.3
C46 C47 C68 122.1
C46 C47 C48 112.4
C68 C47 C48 117.8
C47 C48 C49 129.4
C47 C48 C71 115.1
C49 C48 C71 106.6
C50 C49 C48 108.9
C50 C49 C25 128.7
C48 C49 C25 110.9
C49 C50 C51 110.3
C49 C50 C28 116.1
C51 C50 C28 123.1
C50 C51 C71 106.0
C50 C51 C52 121.4
C71 C51 C52 123.2
C73 C52 C53 126.2
C73 C52 C51 115.6
C53 C52 C51 113.1
C52 C53 C54 121.6
C52 C53 C29 121.4
C54 C53 C29 103.7
C55 C54 C53 117.3
C55 C54 C31 121.4
C53 C54 C31 111.6
C54 C55 C74 116.3
C54 C55 C56 120.5
C74 C55 C56 114.2
C33 C56 C57 120.1
C33 C56 C55 118.8
C57 C56 C55 111.8
C58 C57 C75 130.6
C58 C57 C56 121.5
C75 C57 C56 97.0
C59 C58 C57 107.2
C59 C58 C35 126.8
C57 C58 C35 116.9
C77 C59 C58 122.8
C77 C59 C60 114.4
C58 C59 C60 115.4
C61 C60 C59 124.8
C61 C60 C37 112.9
C59 C60 C37 117.4
C60 C61 C79 120.6
C60 C61 C62 102.0
C79 C61 C62 127.9
C63 C62 C38 127.1
C63 C62 C61 111.4
C38 C62 C61 109.4
C62 C63 C64 122.8
C62 C63 C41 110.4
C64 C63 C41 116.3
C63 C64 C43 101.2
C63 C64 C65 127.2
C43 C64 C65 122.4
C66 C65 C79 122.0
C66 C65 C64 114.1
C79 C65 C64 115.7
C65 C66 C67 120.0
C65 C66 C81 117.0
C67 C66 C81 114.0
C44 C67 C66 134.8
C44 C67 C68 111.1
C66 C67 C68 103.2
C69 C68 C47 121.4
C69 C68 C67 108.4
C47 C68 C67 121.4
C68 C69 C70 124.5
C68 C69 C81 112.6
C70 C69 C81 115.1
C71 C70 C69 112.2
C71 C70 C72 120.9
C69 C70 C72 120.6
C70 C71 C48 128.7
C70 C71 C51 115.5
C48 C71 C51 108.1
C82 C72 C73 112.0
C82 C72 C70 119.3
C73 C72 C70 120.1
C52 C73 C74 111.4
C52 C73 C72 124.3
C74 C73 C72 116.8
C55 C74 C73 126.3
C55 C74 C75 94.8
C73 C74 C75 126.4
C76 C75 C57 118.5
C76 C75 C74 111.9
C57 C75 C74 121.3
C75 C76 C77 115.2
C75 C76 C82 122.5
C77 C76 C82 111.7
C59 C77 C76 124.3
C59 C77 C78 120.6
C76 C77 C78 105.1
C79 C78 C77 122.7
C79 C78 C80 117.2
C77 C78 C80 109.0
C65 C79 C61 114.9
C65 C79 C78 121.9
C61 C79 C78 116.4
C81 C80 C82 122.6
C81 C80 C78 118.6
C82 C80 C78 109.0
C80 C81 C69 124.4
C80 C81 C66 123.1
C69 C81 C66 101.8
C72 C82 C80 117.9
C72 C82 C76 128.8
C80 C82 C76 104.6
N2A Ni1A N3A 177.2(3)
N2A Ni1A N1A 90.1(3)
N3A Ni1A N1A 90.0(3)
N2A Ni1A N4A 89.9(3)
N3A Ni1A N4A 89.8(3)
N1A Ni1A N4A 177.7(3)
C36A N4A C7A 104.1(6)
C36A N4A Ni1A 127.8(5)
C7A N4A Ni1A 128.0(5)
C9A N2A C16A 103.0(6)
C9A N2A Ni1A 128.7(5)
C16A N2A Ni1A 128.3(5)
C34A N3A C27A 104.2(6)
C34A N3A Ni1A 127.9(5)
C27A N3A Ni1A 127.8(5)
C18A N1A C25A 104.0(6)
C18A N1A Ni1A 128.3(5)
C25A N1A Ni1A 127.6(5)
C3A C2A C1A 112.6(8)
C4A C3A C36A 106.5(7)
C4A C3A C2A 128.8(9)
C36A C3A C2A 124.5(8)
C3A C4A C7A 105.5(8)
C3A C4A C5A 129.9(8)
C7A C4A C5A 124.6(8)
C4A C5A C6A 112.9(8)
N4A C7A C8A 124.7(7)
N4A C7A C4A 112.4(7)
C8A C7A C4A 122.8(8)
C9A C8A C7A 123.7(7)
C8A C9A N2A 124.9(7)
C8A C9A C10A 123.2(7)
N2A C9A C10A 111.9(7)
C13A C10A C9A 106.1(7)
C13A C10A C11A 128.7(8)
C9A C10A C11A 124.8(7)
C10A C11A C12A 111.7(7)
C10A C13A C16A 106.8(7)
C10A C13A C14A 128.4(8)
C16A C13A C14A 124.7(7)
C13A C14A C15A 110.8(7)
C17A C16A N2A 124.3(7)
C17A C16A C13A 123.5(7)
N2A C16A C13A 112.1(7)
C16A C17A C18A 124.6(7)
N1A C18A C17A 124.3(7)
N1A C18A C19A 112.6(7)
C17A C18A C19A 123.0(7)
C22A C19A C18A 105.5(7)
C22A C19A C20A 128.7(8)
C18A C19A C20A 125.8(8)
C19A C20A C21A 113.2(8)
C19A C22A C25A 107.2(7)
C19A C22A C23A 128.7(8)
C25A C22A C23A 124.0(7)
C22A C23A C24A 113.5(8)
C26A C25A N1A 125.4(7)
C26A C25A C22A 124.0(7)
N1A C25A C22A 110.6(7)
C25A C26A C27A 124.4(8)
C26A C27A N3A 124.7(7)
C26A C27A C28A 124.4(8)
N3A C27A C28A 110.9(7)
C31A C28A C27A 106.3(8)
C31A C28A C29A 129.6(8)
C27A C28A C29A 124.1(8)
C28A C29A C30A 112.5(7)
C28A C31A C34A 107.6(7)
C28A C31A C32A 128.6(8)
C34A C31A C32A 123.6(8)
C31A C32A C33A 113.7(8)
C35A C34A N3A 124.9(7)
C35A C34A C31A 124.1(8)
N3A C34A C31A 111.0(7)
C34A C35A C36A 124.7(7)
N4A C36A C35A 124.7(7)
N4A C36A C3A 111.4(7)
C35A C36A C3A 123.9(7)
C8B C7B C12B 120.0
C9B C8B C7B 120.0
C10B C9B C8B 120.0
C9B C10B C11B 120.0
C10B C11B C12B 120.0
C11B C12B C7B 120.0
C6B C1B C2B 118.5(12)
C3B C2B C1B 119.7(12)
C4B C3B C2B 120.6(12)
C3B C4B C5B 119.1(11)
C6B C5B C4B 120.3(11)
C5B C6B C1B 121.9(11)

loop_
_geom_bond_atom_site_label_1
_geom_bond_atom_site_label_2
_geom_bond_distance
Lu1 Lu6 1.058(14)
Lu1 Lu5 1.752(7)
Lu1 Lu4 2.401(2)
Lu1 Lu10 2.498(13)
Lu1 Lu11 2.534(15)
Lu1 Lu7 2.771(8)
Lu1 Lu3 2.936(2)
Lu1 Lu8 3.403(5)
Lu1 Lu2 3.5879(18)
Lu1 Lu13 3.59(3)
Lu1 Lu12 3.79(2)
Lu1 Lu9 3.82(2)
Lu2 Lu13 0.95(4)
Lu2 Lu9 1.58(2)
Lu2 Lu12 1.98(3)
Lu2 Lu8 2.082(6)
Lu2 Lu7 2.147(8)
Lu2 Lu3 2.398(2)
Lu2 Lu11 2.51(2)
Lu2 Lu5 2.661(5)
Lu2 Lu10 3.482(12)
Lu2 Lu4 3.669(2)
Lu2 Lu6 3.772(9)
Lu3 Lu7 0.920(10)
Lu3 Lu10 1.631(15)
Lu3 Lu9 1.829(16)
Lu3 Lu5 2.264(6)
Lu3 Lu12 2.44(2)
Lu3 Lu6 2.915(11)
Lu3 Lu13 3.02(2)
Lu3 Lu8 3.348(5)
Lu3 Lu4 3.589(2)
Lu3 Lu11 3.684(17)
Lu4 Lu6 1.658(13)
Lu4 Lu8 2.187(6)
Lu4 Lu11 2.327(19)
Lu4 Lu10 2.733(12)
Lu4 Lu12 2.80(3)
Lu4 Lu13 3.21(4)
Lu4 Lu9 3.41(3)
Lu4 Lu5 3.569(5)
Lu4 Lu7 3.871(7)
Lu5 Lu7 1.588(12)
Lu5 Lu6 2.543(13)
Lu5 Lu11 2.731(16)
Lu5 Lu10 2.884(14)
Lu5 Lu13 3.05(2)
Lu5 Lu9 3.303(19)
Lu5 Lu8 3.522(6)
Lu5 Lu12 3.65(2)
Lu6 Lu10 1.958(19)
Lu6 Lu11 2.76(2)
Lu6 Lu7 3.075(13)
Lu6 Lu8 3.167(11)
Lu6 Lu12 3.40(3)
Lu6 Lu9 3.61(2)
Lu6 Lu13 3.68(3)
Lu7 Lu9 2.236(19)
Lu7 Lu10 2.309(17)
Lu7 Lu13 2.87(3)
Lu7 Lu12 2.89(2)
Lu7 Lu11 3.443(19)
Lu7 Lu8 3.461(8)
Lu8 Lu13 1.30(4)
Lu8 Lu12 1.62(3)
Lu8 Lu11 1.70(2)
Lu8 Lu9 2.25(3)
Lu8 Lu10 3.474(12)
Lu9 Lu12 0.93(3)
Lu9 Lu13 1.94(4)
Lu9 Lu10 2.65(2)
Lu9 Lu11 3.33(3)
Lu10 Lu12 2.73(2)
Lu10 Lu13 3.74(3)
Lu10 Lu11 3.817(18)
Lu11 Lu13 1.91(4)
Lu11 Lu12 3.02(4)
Lu12 Lu13 1.87(4)
C1 C9 1.3831
C1 C5 1.4094
C1 C2 1.4278
C2 C3 1.3585
C2 C12 1.4569
C3 C4 1.3729
C3 C15 1.4094
C4 C18 1.3272
C4 C17 1.4393
C5 C18 1.3722
C5 C6 1.4119
C6 C7 1.3741
C6 C20 1.4626
C7 C8 1.4133
C7 C23 1.4625
C8 C26 1.4160
C8 C9 1.4856
C9 C10 1.4488
C10 C11 1.3681
C10 C27 1.5318
C11 C30 1.4323
C11 C12 1.4731
C12 C13 1.3731
C13 C32 1.4211
C13 C14 1.4259
C14 C15 1.4239
C14 C34 1.4676
C15 C16 1.4587
C16 C36 1.3980
C16 C17 1.4030
C17 C39 1.3300
C18 C19 1.4524
C19 C40 1.3330
C19 C20 1.3471
C20 C21 1.3576
C21 C42 1.3788
C21 C22 1.4794
C22 C23 1.3226
C22 C45 1.4053
C23 C24 1.5033
C24 C25 1.3755
C24 C46 1.4215
C25 C26 1.3321
C25 C49 1.5999
C26 C27 1.4496
C27 C28 1.2829
C28 C29 1.3372
C28 C50 1.5053
C29 C30 1.4430
C29 C53 1.5460
C30 C31 1.4357
C31 C32 1.3428
C31 C54 1.4794
C32 C33 1.4741
C33 C56 1.3539
C33 C34 1.4477
C34 C35 1.3734
C35 C58 1.4308
C35 C36 1.4392
C36 C37 1.3853
C37 C38 1.4322
C37 C60 1.4894
C38 C39 1.3654
C38 C62 1.4212
C39 C40 1.4546
C40 C41 1.3470
C41 C42 1.4232
C41 C63 1.4569
C42 C43 1.4585
C43 C64 1.4374
C43 C44 1.4612
C44 C45 1.3177
C44 C67 1.4121
C45 C46 1.5410
C46 C47 1.3040
C47 C68 1.4294
C47 C48 1.4744
C48 C49 1.4781
C48 C71 1.4840
C49 C50 1.4434
C50 C51 1.4547
C51 C71 1.5144
C51 C52 1.5541
C52 C73 1.2913
C52 C53 1.3645
C53 C54 1.4304
C54 C55 1.3571
C55 C74 1.4143
C55 C56 1.4575
C56 C57 1.4418
C57 C58 1.4169
C57 C75 1.4293
C58 C59 1.4156
C59 C77 1.4069
C59 C60 1.4695
C60 C61 1.3584
C61 C79 1.4183
C61 C62 1.6177
C62 C63 1.3143
C63 C64 1.3732
C64 C65 1.5231
C65 C66 1.2739
C65 C79 1.4105
C66 C67 1.4219
C66 C81 1.5326
C67 C68 1.5463
C68 C69 1.4285
C69 C70 1.4342
C69 C81 1.4580
C70 C71 1.3838
C70 C72 1.4921
C72 C82 1.4129
C72 C73 1.4792
C73 C74 1.4559
C74 C75 1.5203
C75 C76 1.3117
C76 C77 1.4343
C76 C82 1.4439
C77 C78 1.4383
C78 C79 1.4207
C78 C80 1.4431
C80 C81 1.3132
C80 C82 1.4420
Ni1A N2A 1.941(6)
Ni1A N3A 1.951(6)
Ni1A N1A 1.958(6)
Ni1A N4A 1.970(6)
N4A C36A 1.365(10)
N4A C7A 1.368(10)
N2A C9A 1.380(10)
N2A C16A 1.383(10)
N3A C34A 1.375(10)
N3A C27A 1.389(10)
N1A C18A 1.366(10)
N1A C25A 1.386(10)
C2A C3A 1.501(11)
C2A C1A 1.526(15)
C3A C4A 1.362(12)
C3A C36A 1.443(12)
C4A C7A 1.432(12)
C4A C5A 1.488(12)
C5A C6A 1.531(13)
C7A C8A 1.395(11)
C8A C9A 1.375(11)
C9A C10A 1.448(10)
C10A C13A 1.345(11)
C10A C11A 1.492(11)
C11A C12A 1.534(13)
C13A C16A 1.434(11)
C13A C14A 1.506(11)
C14A C15A 1.523(13)
C16A C17A 1.376(11)
C17A C18A 1.382(11)
C18A C19A 1.438(12)
C19A C22A 1.357(12)
C19A C20A 1.494(12)
C20A C21A 1.526(14)
C22A C25A 1.444(11)
C22A C23A 1.504(11)
C23A C24A 1.521(14)
C25A C26A 1.353(11)
C26A C27A 1.377(12)
C27A C28A 1.445(11)
C28A C31A 1.341(12)
C28A C29A 1.494(12)
C29A C30A 1.532(13)
C31A C34A 1.436(11)
C31A C32A 1.503(11)
C32A C33A 1.529(14)
C34A C35A 1.365(12)
C35A C36A 1.373(11)
C7B C8B 1.3900
C7B C12B 1.3900
C8B C9B 1.3900
C9B C10B 1.3900
C10B C11B 1.3900
C11B C12B 1.3900
C1B C6B 1.353(16)
C1B C2B 1.390(17)
C2B C3B 1.381(19)
C3B C4B 1.357(18)
C4B C5B 1.377(15)
C5B C6B 1.352(15)
